data_4346816
loop_
_publ_author_name
'Yang, Peng'
'Lin, Zhengguo'
'Alfaro-Espinoza, Gabriela'
'Ullrich, Matthias S.'
'Ra\,t, Ciprian I'
'Silvestru, Cristian'
'Kortz, Ulrich'

_publ_section_title
;
 19-Tungstodiarsenate(III) Functionalized by Organoantimony(III) Groups:
 Tuning the Structure-Bioactivity Relationship.
;
_journal_issue 1
_journal_name_full 'Inorganic chemistry'
_journal_page_first 251
_journal_page_last 258
_journal_paper_doi 10.1021/acs.inorgchem.5b02189
_journal_volume 55
_journal_year 2016
_chemical_formula_sum 'C9 H101 As2 Cs3 K N Na7 O111 Sb W19'
_chemical_formula_weight 6363.40
_space_group_crystal_system monoclinic
_space_group_IT_number 14
_space_group_name_Hall '-P 2ybc'
_space_group_name_H-M_alt 'P 1 21/c 1'
_atom_sites_solution_hydrogens geom
_audit_creation_method SHELXL-2013
_cell_angle_alpha 90
_cell_angle_beta 106.012(5)
_cell_angle_gamma 90
_cell_formula_units_Z 4
_cell_length_a 18.538(2)
_cell_length_b 23.043(3)
_cell_length_c 26.853(3)
_cell_measurement_reflns_used 9103
_cell_measurement_temperature 100(2)
_cell_measurement_theta_max 28.36
_cell_measurement_theta_min 2.81
_cell_volume 11026(2)
_computing_cell_refinement 'Bruker SAINT'
_computing_data_collection 'Bruker APEX2'
_computing_data_reduction 'Bruker SAINT'
_computing_molecular_graphics 'Bruker SHELXTL'
_computing_publication_material 'Bruker SHELXTL'
_computing_structure_refinement 'SHELXL-2014 (Sheldrick, 2014)'
_computing_structure_solution 'SHELXS-97 (Sheldrick, 2008)'
_diffrn_ambient_temperature 100(2)
_diffrn_measured_fraction_theta_full 0.999
_diffrn_measured_fraction_theta_max 0.994
_diffrn_measurement_device_type 'Bruker APEX-II CCD'
_diffrn_radiation_type MoK\a
_diffrn_radiation_wavelength 0.71073
_diffrn_reflns_av_R_equivalents 0.0642
_diffrn_reflns_av_unetI/netI 0.0419
_diffrn_reflns_Laue_measured_fraction_full 0.999
_diffrn_reflns_Laue_measured_fraction_max 0.994
_diffrn_reflns_limit_h_max 24
_diffrn_reflns_limit_h_min -24
_diffrn_reflns_limit_k_max 30
_diffrn_reflns_limit_k_min -30
_diffrn_reflns_limit_l_max 35
_diffrn_reflns_limit_l_min -35
_diffrn_reflns_number 273034
_diffrn_reflns_point_group_measured_fraction_full 0.999
_diffrn_reflns_point_group_measured_fraction_max 0.994
_diffrn_reflns_theta_full 25.242
_diffrn_reflns_theta_max 28.373
_diffrn_reflns_theta_min 1.445
_exptl_absorpt_coefficient_mu 21.733
_exptl_absorpt_correction_T_max 0.005
_exptl_absorpt_correction_T_min 0.002
_exptl_absorpt_correction_type multi-scan
_exptl_absorpt_process_details SADABS
_exptl_crystal_colour yellow
_exptl_crystal_density_diffrn 3.834
_exptl_crystal_description sheet
_exptl_crystal_F_000 11336
_exptl_crystal_size_max 0.310
_exptl_crystal_size_mid 0.270
_exptl_crystal_size_min 0.240
_refine_diff_density_max 5.431
_refine_diff_density_min -9.856
_refine_diff_density_rms 0.935
_refine_ls_extinction_method none
_refine_ls_goodness_of_fit_ref 1.060
_refine_ls_hydrogen_treatment constr
_refine_ls_matrix_type full
_refine_ls_number_parameters 758
_refine_ls_number_reflns 27460
_refine_ls_number_restraints 0
_refine_ls_restrained_S_all 1.060
_refine_ls_R_factor_all 0.0555
_refine_ls_R_factor_gt 0.0436
_refine_ls_shift/su_max 0.002
_refine_ls_shift/su_mean 0.000
_refine_ls_structure_factor_coef Fsqd
_refine_ls_weighting_details 'w=1/[\s^2^(Fo^2^)+(0.0760P)^2^+485.4417P] where P=(Fo^2^+2Fc^2^)/3'
_refine_ls_weighting_scheme calc
_refine_ls_wR_factor_gt 0.1244
_refine_ls_wR_factor_ref 0.1436
_reflns_Friedel_coverage 0.000
_reflns_number_gt 23879
_reflns_number_total 27460
_reflns_threshold_expression 'I > 2\s(I)'
_cod_data_source_file ic5b02189_si_001.cif
_cod_data_source_block LZG
_cod_original_sg_symbol_H-M 'P 21/c'
_cod_database_code 4346816
_shelx_space_group_comment
;
The symmetry employed for this shelxl refinement is uniquely defined
by the following loop, which should always be used as a source of
symmetry information in preference to the above space-group names.
They are only intended as comments.
;
_shelx_estimated_absorpt_t_min 0.057
_shelx_estimated_absorpt_t_max 0.078
_shelxl_version_number 2013-4

loop_
_space_group_symop_operation_xyz
'x, y, z'
'-x, y+1/2, -z+1/2'
'-x, -y, -z'
'x, -y-1/2, z-1/2'

loop_
_atom_site_label
_atom_site_type_symbol
_atom_site_fract_x
_atom_site_fract_y
_atom_site_fract_z
_atom_site_U_iso_or_equiv
_atom_site_adp_type
_atom_site_occupancy
_atom_site_site_symmetry_order
_atom_site_calc_flag
_atom_site_refinement_flags_posn
_atom_site_refinement_flags_adp
_atom_site_refinement_flags_occupancy
W1 W 0.85980(3) 0.79556(2) 0.85182(2) 0.00855(10) Uani 1 1 d . . .
W2 W 0.69702(3) 0.87436(2) 0.82587(2) 0.00726(9) Uani 1 1 d . . .
W3 W 0.68956(3) 0.73024(2) 0.82979(2) 0.00738(9) Uani 1 1 d . . .
W4 W 0.89185(3) 0.70743(2) 0.74445(2) 0.00920(10) Uani 1 1 d . . .
W5 W 0.71932(3) 0.64689(2) 0.72025(2) 0.00666(9) Uani 1 1 d . . .
W6 W 0.77479(3) 0.70950(2) 0.62290(2) 0.00696(9) Uani 1 1 d . . .
W7 W 0.90559(3) 0.86810(2) 0.74033(2) 0.00815(9) Uani 1 1 d . . .
W8 W 0.78543(3) 0.87040(2) 0.62069(2) 0.00713(9) Uani 1 1 d . . .
W9 W 0.74168(3) 0.94484(2) 0.71686(2) 0.00718(9) Uani 1 1 d . . .
W10 W 0.25927(3) 0.71937(2) 0.48248(2) 0.00829(10) Uani 1 1 d . . .
W11 W 0.44426(3) 0.71304(2) 0.48883(2) 0.00580(9) Uani 1 1 d . . .
W12 W 0.38033(3) 0.64874(2) 0.58200(2) 0.00659(9) Uani 1 1 d . . .
W13 W 0.18714(3) 0.80558(2) 0.57510(2) 0.00993(10) Uani 1 1 d . . .
W14 W 0.30182(3) 0.72910(2) 0.67407(2) 0.00810(10) Uani 1 1 d . . .
W15 W 0.32015(3) 0.87395(2) 0.67170(2) 0.00763(9) Uani 1 1 d . . .
W16 W 0.26419(3) 0.87944(2) 0.47705(2) 0.00873(10) Uani 1 1 d . . .
W17 W 0.39317(3) 0.94758(2) 0.57554(2) 0.00693(9) Uani 1 1 d . . .
W18 W 0.44798(3) 0.87438(2) 0.48338(2) 0.00633(9) Uani 1 1 d . . .
W19 W 0.59981(3) 0.79586(2) 0.57758(2) 0.00561(9) Uani 1 1 d . . .
As1 As 0.71443(6) 0.79679(5) 0.71808(4) 0.0046(2) Uani 1 1 d . . .
As2 As 0.39959(7) 0.79829(5) 0.58982(4) 0.0049(2) Uani 1 1 d . . .
Sb1 Sb 0.52364(5) 0.71174(3) 0.70129(3) 0.00793(15) Uani 1 1 d . . .
Cs1 Cs 0.60701(4) 0.97592(3) 0.57780(3) 0.01244(15) Uani 1 1 d . . .
Cs2 Cs 0.70557(5) 0.54897(3) 0.83863(3) 0.01611(16) Uani 1 1 d . . .
Cs3 Cs 0.29786(10) 0.55201(5) 0.67688(6) 0.0553(4) Uani 1 1 d . . .
Cs4 Cs 1.0646(3) 0.7078(2) 0.88311(19) 0.0402(10) Uiso 0.25 1 d . . P
K1 K 0.1128(4) 0.9853(3) 0.3576(3) 0.0283(14) Uiso 0.5 1 d . . P
K2 K 0.4114(6) 0.3895(4) 0.4159(4) 0.0065(17) Uiso 0.25 1 d . . P
K3 K 0.9926(11) 0.7726(8) 0.6443(7) 0.007(3) Uiso 0.125 1 d . . P
Na1 Na 0.5420(3) 0.8704(2) 0.69065(18) 0.0098(9) Uani 1 1 d . . .
Na2 Na 0.4476(3) 0.5851(2) 0.38736(19) 0.0136(10) Uani 1 1 d . . .
Na3 Na 0.8294(3) 0.8849(2) 0.4852(2) 0.0183(11) Uani 1 1 d . . .
Na4 Na 0.2531(3) 0.5439(2) 0.3677(2) 0.0150(10) Uani 1 1 d . . .
Na5 Na 1.1276(3) 0.8669(2) 0.7752(2) 0.0167(11) Uani 1 1 d . . .
Na6 Na 0.2281(7) 0.4564(6) 0.4774(5) 0.025(3) Uani 0.5 1 d . . P
Na7 Na 0.0594(7) 0.6127(5) 0.7226(4) 0.020(2) Uiso 0.5 1 d . . P
C1 C 0.5136(6) 0.6269(5) 0.7360(4) 0.007(2) Uiso 1 1 d . . .
C2 C 0.5037(7) 0.6158(5) 0.7855(5) 0.012(2) Uiso 1 1 d . . .
C3 C 0.5023(8) 0.5589(6) 0.8023(5) 0.015(3) Uiso 1 1 d . . .
H3 H 0.4966 0.5518 0.8359 0.018 Uiso 1 1 calc R U .
C4 C 0.5088(8) 0.5130(6) 0.7720(5) 0.016(3) Uiso 1 1 d . . .
H4 H 0.5081 0.4744 0.7844 0.019 Uiso 1 1 calc R U .
C5 C 0.5166(7) 0.5228(5) 0.7223(5) 0.014(2) Uiso 1 1 d . . .
H5 H 0.5200 0.4912 0.7003 0.016 Uiso 1 1 calc R U .
C6 C 0.5191(7) 0.5800(5) 0.7059(4) 0.009(2) Uiso 1 1 d . . .
H6 H 0.5249 0.5867 0.6723 0.011 Uiso 1 1 calc R U .
C7 C 0.4943(7) 0.6637(5) 0.8218(5) 0.010(2) Uiso 1 1 d . . .
H7A H 0.5104 0.6493 0.8579 0.013 Uiso 1 1 calc R U .
H7B H 0.5270 0.6968 0.8189 0.013 Uiso 1 1 calc R U .
C8 C 0.3621(8) 0.6378(6) 0.8190(5) 0.015(2) Uiso 1 1 d . . .
H8A H 0.3711 0.6317 0.8563 0.023 Uiso 1 1 calc R U .
H8B H 0.3713 0.6015 0.8027 0.023 Uiso 1 1 calc R U .
H8C H 0.3100 0.6500 0.8039 0.023 Uiso 1 1 calc R U .
C9 C 0.4093(8) 0.7369(6) 0.8408(6) 0.021(3) Uiso 1 1 d . . .
H9A H 0.4265 0.7274 0.8778 0.031 Uiso 1 1 calc R U .
H9B H 0.3570 0.7501 0.8322 0.031 Uiso 1 1 calc R U .
H9C H 0.4409 0.7677 0.8329 0.031 Uiso 1 1 calc R U .
N1 N 0.4144(6) 0.6842(4) 0.8097(4) 0.0105(19) Uiso 1 1 d . . .
H1 H 0.3978 0.6951 0.7723 0.013 Uiso 1 1 calc R U .
O12 O 0.8085(5) 0.8566(4) 0.8708(3) 0.0095(16) Uiso 1 1 d . . .
O13 O 0.7998(5) 0.7383(4) 0.8711(3) 0.0103(16) Uiso 1 1 d . . .
O14 O 0.8843(5) 0.7336(4) 0.8078(3) 0.0110(17) Uiso 1 1 d . . .
O17 O 0.8930(5) 0.8449(4) 0.8048(3) 0.0123(17) Uiso 1 1 d . . .
O23 O 0.6786(5) 0.8038(4) 0.8609(3) 0.0120(17) Uiso 1 1 d . . .
O29 O 0.7462(5) 0.9214(3) 0.7861(3) 0.0074(15) Uiso 1 1 d . . .
O35 O 0.7253(5) 0.6744(4) 0.7883(3) 0.0104(16) Uiso 1 1 d . . .
O45 O 0.8305(5) 0.6410(4) 0.7445(3) 0.0109(16) Uiso 1 1 d . . .
O46 O 0.8695(5) 0.6939(4) 0.6684(3) 0.0104(16) Uiso 1 1 d . . .
O47 O 0.9149(5) 0.7849(4) 0.7288(3) 0.0092(16) Uiso 1 1 d . . .
O56 O 0.7358(5) 0.6434(3) 0.6508(3) 0.0086(16) Uiso 1 1 d . . .
O68 O 0.8009(5) 0.7884(3) 0.6174(3) 0.0081(16) Uiso 1 1 d . . .
O78 O 0.8845(5) 0.8749(4) 0.6658(3) 0.0116(17) Uiso 1 1 d . . .
O79 O 0.8582(5) 0.9388(4) 0.7420(3) 0.0119(17) Uiso 1 1 d . . .
O89 O 0.7631(5) 0.9423(4) 0.6478(3) 0.0101(16) Uiso 1 1 d . . .
O101 O 0.3435(5) 0.7023(4) 0.4515(3) 0.0111(17) Uiso 1 1 d . . .
O102 O 0.2915(5) 0.6480(4) 0.5204(3) 0.0098(16) Uiso 1 1 d . . .
O103 O 0.2095(5) 0.7442(4) 0.5286(3) 0.0111(17) Uiso 1 1 d . . .
O106 O 0.2640(5) 0.7962(4) 0.4600(3) 0.0115(17) Uiso 1 1 d . . .
O112 O 0.4388(5) 0.6464(4) 0.5302(3) 0.0095(16) Uiso 1 1 d . . .
O118 O 0.4357(5) 0.7932(3) 0.4694(3) 0.0076(16) Uiso 1 1 d . . .
O119 O 0.5293(5) 0.7394(4) 0.5440(3) 0.0092(16) Uiso 1 1 d . . .
O124 O 0.3170(5) 0.6761(4) 0.6212(3) 0.0112(17) Uiso 1 1 d . . .
O134 O 0.2001(5) 0.7449(4) 0.6233(3) 0.0109(16) Uiso 1 1 d . . .
O135 O 0.2074(5) 0.8631(4) 0.6248(3) 0.0097(16) Uiso 1 1 d . . .
O136 O 0.2135(5) 0.8549(4) 0.5250(3) 0.0105(16) Uiso 1 1 d . . .
O145 O 0.2917(5) 0.8037(4) 0.7028(3) 0.0117(17) Uiso 1 1 d . . .
O157 O 0.3279(5) 0.9235(4) 0.6161(3) 0.0119(17) Uiso 1 1 d . . .
O167 O 0.2952(5) 0.9478(4) 0.5127(3) 0.0116(17) Uiso 1 1 d . . .
O168 O 0.3447(5) 0.8850(3) 0.4450(3) 0.0086(16) Uiso 1 1 d . . .
O178 O 0.4410(5) 0.9454(3) 0.5182(3) 0.0091(16) Uiso 1 1 d . . .
O189 O 0.5348(5) 0.8549(3) 0.5377(3) 0.0085(16) Uiso 1 1 d . . .
O619 O 0.6725(5) 0.7377(3) 0.6007(3) 0.0084(16) Uiso 1 1 d . . .
O819 O 0.6811(5) 0.8520(3) 0.5965(3) 0.0071(15) Uiso 1 1 d . . .
O1A1 O 0.7758(5) 0.8513(3) 0.7063(3) 0.0069(15) Uiso 1 1 d . . .
O1A2 O 0.3757(5) 0.8552(3) 0.5430(3) 0.0082(16) Uiso 1 1 d . . .
O2A1 O 0.7431(5) 0.7983(3) 0.7878(3) 0.0072(15) Uiso 1 1 d . . .
O2A2 O 0.3189(5) 0.7998(3) 0.6143(3) 0.0076(16) Uiso 1 1 d . . .
O3A1 O 0.7682(4) 0.7355(3) 0.7085(3) 0.0055(15) Uiso 1 1 d . . .
O3A2 O 0.3700(5) 0.7395(3) 0.5456(3) 0.0066(15) Uiso 1 1 d . . .
O1NA O 0.6487(5) 0.9244(4) 0.6909(3) 0.0109(16) Uiso 1 1 d . . .
O2NA O 0.6117(5) 0.8706(4) 0.7787(3) 0.0115(17) Uiso 1 1 d . . .
O3NA O 0.4756(5) 0.9272(4) 0.6216(3) 0.0120(17) Uiso 1 1 d . . .
O4NA O 0.4170(5) 0.8644(3) 0.6982(3) 0.0076(15) Uiso 1 1 d . . .
O1SB O 0.6260(5) 0.6779(3) 0.6927(3) 0.0072(15) Uiso 1 1 d . . .
O2SB O 0.6044(5) 0.7376(3) 0.7805(3) 0.0082(16) Uiso 1 1 d . . .
O3SB O 0.4639(5) 0.6739(4) 0.6288(3) 0.0096(16) Uiso 1 1 d . . .
O4SB O 0.3998(5) 0.7245(4) 0.7074(3) 0.0100(16) Uiso 1 1 d . . .
O1T O 0.9391(6) 0.7923(4) 0.9037(4) 0.0162(19) Uiso 1 1 d . . .
O2T O 0.6819(5) 0.9257(4) 0.8692(3) 0.0134(17) Uiso 1 1 d . . .
O3T O 0.6672(5) 0.6832(4) 0.8731(3) 0.0133(17) Uiso 1 1 d . . .
O4T O 0.9778(6) 0.6743(4) 0.7612(4) 0.019(2) Uiso 1 1 d . . .
O5T O 0.7022(5) 0.5742(4) 0.7273(3) 0.0109(16) Uiso 1 1 d . . .
O6T O 0.7873(5) 0.6797(4) 0.5670(3) 0.0134(17) Uiso 1 1 d . . .
O7T O 0.9978(5) 0.8893(4) 0.7572(3) 0.0135(18) Uiso 1 1 d . . .
O8T O 0.8052(5) 0.8943(4) 0.5654(3) 0.0133(17) Uiso 1 1 d . . .
O9T O 0.7377(5) 1.0199(4) 0.7216(3) 0.0122(17) Uiso 1 1 d . . .
O10T O 0.1876(5) 0.6919(4) 0.4330(4) 0.0149(18) Uiso 1 1 d . . .
O11T O 0.4858(5) 0.6817(4) 0.4458(3) 0.0097(16) Uiso 1 1 d . . .
O12T O 0.3807(5) 0.5748(4) 0.5939(3) 0.0138(18) Uiso 1 1 d . . .
O13T O 0.0911(5) 0.8068(4) 0.5538(4) 0.0170(19) Uiso 1 1 d . . .
O14T O 0.2639(5) 0.6839(4) 0.7116(4) 0.0169(19) Uiso 1 1 d . . .
O15T O 0.2951(5) 0.9243(4) 0.7118(3) 0.0151(18) Uiso 1 1 d . . .
O16T O 0.1910(6) 0.9032(4) 0.4272(4) 0.0179(19) Uiso 1 1 d . . .
O17T O 0.3891(5) 1.0224(4) 0.5828(3) 0.0111(17) Uiso 1 1 d . . .
O18T O 0.4874(5) 0.8987(4) 0.4361(3) 0.0100(16) Uiso 1 1 d . . .
O19T O 0.5714(5) 0.8050(3) 0.6327(3) 0.0089(16) Uiso 1 1 d . . .
O1W O 0.6362(5) 0.7929(4) 0.5046(3) 0.0118(17) Uiso 1 1 d . . .
O2W O 0.5671(5) 0.5408(4) 0.4080(4) 0.0167(19) Uiso 1 1 d . . .
O3W O 0.3278(5) 0.6280(4) 0.3693(3) 0.0128(17) Uiso 1 1 d . . .
O4W O 0.6929(5) 0.8809(4) 0.4590(3) 0.0146(18) Uiso 1 1 d . . .
O5W O 1.2386(5) 0.8102(4) 0.7883(4) 0.0160(18) Uiso 1 1 d . . .
O6W O 0.3702(5) 0.4975(4) 0.3608(3) 0.0143(18) Uiso 1 1 d . . .
O7W O 0.4500(6) 0.5450(4) 0.4751(4) 0.0179(19) Uiso 1 1 d . . .
O8W O 0.0320(19) 0.5265(14) 0.3691(13) 0.010(6) Uiso 0.25 1 d . . P
O9W O 0.4750(5) 0.6251(4) 0.3122(4) 0.0173(19) Uiso 1 1 d . . .
O10W O 0.2949(6) 0.5463(4) 0.4613(4) 0.020(2) Uiso 1 1 d . . .
O11W O 0.8294(6) 0.9877(5) 0.4775(4) 0.026(2) Uiso 1 1 d . . .
O12W O 0.8192(6) 0.7782(5) 0.4803(4) 0.028(2) Uiso 1 1 d . . .
O13W O 0.8463(6) 0.8763(4) 0.4000(4) 0.023(2) Uiso 1 1 d . . .
O14W O 0.9437(18) 0.5577(13) 0.4944(12) 0.006(6) Uiso 0.25 1 d . . P
O15W O 0.9617(10) 0.8889(7) 0.5273(6) 0.009(3) Uiso 0.5 1 d . . P
O16W O 1.0974(7) 0.8578(5) 0.6831(4) 0.029(2) Uiso 1 1 d . . .
O17W O 0.1967(7) 0.4553(5) 0.3780(5) 0.036(3) Uiso 1 1 d . . .
O18W O 1.0862(11) 0.7725(9) 0.7924(8) 0.020(4) Uiso 0.5 1 d . . P
O19W O 0.1055(12) 0.7033(8) 0.7075(8) 0.020(4) Uiso 0.5 1 d . . P
O20W O 1.2146(7) 0.7091(5) 0.8448(4) 0.027(2) Uiso 1 1 d . . .
O21W O 0.0003(10) 1.0552(7) 0.3776(6) 0.010(3) Uiso 0.5 1 d . . P
O22W O -0.0154(16) 0.9015(12) 0.3793(11) 0.045(6) Uiso 0.5 1 d . . P
O23W O 0.1609(9) 0.6017(6) 0.7978(6) 0.004(3) Uiso 0.5 1 d . . P
O24W O 0.135(2) 0.5762(15) 0.6685(13) 0.012(7) Uiso 0.25 1 d . . P
O25W O -0.0505(14) 0.5993(11) 0.6485(9) 0.035(5) Uiso 0.5 1 d . . P
O26W O 0.3529(6) 0.4038(5) 0.5000(4) 0.029(2) Uiso 1 1 d . . .
O27W O 0.1680(12) 0.3734(9) 0.5184(8) 0.024(4) Uiso 0.5 1 d . . P
O28W O 0.9559(11) 0.7382(8) 0.5427(8) 0.020(4) Uiso 0.5 1 d . . P
O29W O 0.236(3) 0.505(2) 0.5573(19) 0.037(11) Uiso 0.25 1 d . . P
O30W O 0.8897(19) 0.5340(14) 0.3676(12) 0.009(6) Uiso 0.25 1 d . . P
O31W O 0.1451(5) 0.6019(4) 0.3617(4) 0.0174(19) Uiso 1 1 d . . .
O32W O 0.0193(18) 0.5251(14) 0.7304(12) 0.007(6) Uiso 0.25 1 d . . P
O33W O 0.8998(11) 0.5372(8) 0.7797(7) 0.018(4) Uiso 0.5 1 d . . P
O34W O 1.2032(6) 0.9511(4) 0.7746(4) 0.022(2) Uiso 1 1 d . . .
O35W O 0.0349(17) 0.9619(13) 0.4699(12) 0.005(6) Uiso 0.25 1 d . . P
O36W O 0.6859(6) 0.7016(4) 0.4637(4) 0.0174(19) Uiso 1 1 d . . .
O37W O 0.8547(6) 0.4786(5) 0.8854(4) 0.027(2) Uiso 1 1 d . . .

loop_
_atom_site_aniso_label
_atom_site_aniso_U_11
_atom_site_aniso_U_22
_atom_site_aniso_U_33
_atom_site_aniso_U_23
_atom_site_aniso_U_13
_atom_site_aniso_U_12
W1 0.0059(2) 0.0102(2) 0.0083(2) -0.00021(16) -0.00014(17) -0.00049(16)
W2 0.0068(2) 0.0085(2) 0.0069(2) -0.00044(16) 0.00262(17) -0.00002(16)
W3 0.0071(2) 0.0090(2) 0.00551(19) 0.00064(16) 0.00098(16) -0.00174(16)
W4 0.0037(2) 0.0096(2) 0.0131(2) -0.00200(17) 0.00034(17) 0.00154(16)
W5 0.0059(2) 0.00579(19) 0.0079(2) 0.00050(16) 0.00129(16) 0.00006(16)
W6 0.0053(2) 0.0077(2) 0.0086(2) -0.00117(16) 0.00312(17) 0.00059(16)
W7 0.0036(2) 0.0106(2) 0.0104(2) -0.00202(17) 0.00202(17) -0.00237(16)
W8 0.0067(2) 0.0080(2) 0.0077(2) -0.00063(16) 0.00371(17) -0.00262(16)
W9 0.0073(2) 0.0060(2) 0.0092(2) -0.00058(16) 0.00400(17) -0.00098(16)
W10 0.0052(2) 0.0104(2) 0.0081(2) -0.00213(17) -0.00017(17) 0.00012(17)
W11 0.0061(2) 0.00542(19) 0.0059(2) -0.00055(15) 0.00168(16) 0.00033(15)
W12 0.0069(2) 0.00533(19) 0.0076(2) 0.00026(16) 0.00209(16) -0.00127(16)
W13 0.0055(2) 0.0133(2) 0.0118(2) -0.00028(17) 0.00365(18) 0.00158(17)
W14 0.0066(2) 0.0094(2) 0.0096(2) 0.00090(16) 0.00435(17) -0.00071(16)
W15 0.0071(2) 0.0087(2) 0.0085(2) -0.00044(16) 0.00450(17) 0.00091(16)
W16 0.0072(2) 0.0106(2) 0.0075(2) 0.00069(16) 0.00044(17) 0.00319(17)
W17 0.0083(2) 0.00582(19) 0.0074(2) 0.00039(16) 0.00341(17) 0.00155(16)
W18 0.0086(2) 0.00531(19) 0.00563(19) 0.00116(15) 0.00282(16) 0.00141(16)
W19 0.0045(2) 0.00667(19) 0.0060(2) 0.00044(15) 0.00195(16) -0.00024(15)
As1 0.0031(5) 0.0055(5) 0.0053(5) -0.0001(4) 0.0011(4) -0.0005(4)
As2 0.0043(5) 0.0053(5) 0.0055(5) -0.0001(4) 0.0019(4) 0.0003(4)
Sb1 0.0110(4) 0.0060(3) 0.0079(3) 0.0010(3) 0.0045(3) -0.0006(3)
Cs1 0.0133(4) 0.0083(3) 0.0139(3) 0.0040(3) 0.0006(3) 0.0005(3)
Cs2 0.0259(5) 0.0101(3) 0.0140(3) 0.0015(3) 0.0083(3) -0.0031(3)
Cs3 0.0924(12) 0.0315(6) 0.0580(8) 0.0042(5) 0.0475(8) -0.0025(6)
Na1 0.005(2) 0.013(2) 0.012(2) 0.0008(18) 0.0032(18) -0.0005(18)
Na2 0.010(3) 0.016(2) 0.015(2) 0.0013(19) 0.0034(19) 0.0028(19)
Na3 0.016(3) 0.024(3) 0.015(2) -0.004(2) 0.004(2) -0.001(2)
Na4 0.010(3) 0.013(2) 0.022(3) 0.001(2) 0.006(2) 0.0003(19)
Na5 0.007(3) 0.024(3) 0.018(3) -0.003(2) 0.001(2) 0.002(2)
Na6 0.016(6) 0.038(7) 0.023(6) 0.006(5) 0.007(5) 0.005(5)

loop_
_atom_type_symbol
_atom_type_description
_atom_type_scat_dispersion_real
_atom_type_scat_dispersion_imag
_atom_type_scat_source
O O 0.0106 0.0060 'International Tables Vol C Tables 4.2.6.8 and 6.1.1.4'
Sb Sb -0.5866 1.5461 'International Tables Vol C Tables 4.2.6.8 and 6.1.1.4'
W W -0.8490 6.8722 'International Tables Vol C Tables 4.2.6.8 and 6.1.1.4'
As As 0.0499 2.0058 'International Tables Vol C Tables 4.2.6.8 and 6.1.1.4'
Cs Cs -0.3680 2.1192 'International Tables Vol C Tables 4.2.6.8 and 6.1.1.4'
Na Na 0.0362 0.0249 'International Tables Vol C Tables 4.2.6.8 and 6.1.1.4'
C C 0.0033 0.0016 'International Tables Vol C Tables 4.2.6.8 and 6.1.1.4'
N N 0.0061 0.0033 'International Tables Vol C Tables 4.2.6.8 and 6.1.1.4'
K K 0.2009 0.2494 'International Tables Vol C Tables 4.2.6.8 and 6.1.1.4'
H H 0.0000 0.0000 'International Tables Vol C Tables 4.2.6.8 and 6.1.1.4'

loop_
_geom_angle_atom_site_label_1
_geom_angle_atom_site_label_2
_geom_angle_atom_site_label_3
_geom_angle
_geom_angle_site_symmetry_1
_geom_angle_site_symmetry_3
O1T W1 O12 101.5(4) . .
O1T W1 O13 100.6(4) . .
O12 W1 O13 94.0(4) . .
O1T W1 O17 101.6(4) . .
O12 W1 O17 90.8(4) . .
O13 W1 O17 155.9(4) . .
O1T W1 O14 99.5(4) . .
O12 W1 O14 158.8(4) . .
O13 W1 O14 84.7(4) . .
O17 W1 O14 82.4(4) . .
O1T W1 O2A1 173.4(4) . .
O12 W1 O2A1 75.1(3) . .
O13 W1 O2A1 74.2(3) . .
O17 W1 O2A1 84.3(3) . .
O14 W1 O2A1 84.2(3) . .
O1T W1 Cs4 44.9(3) . .
O12 W1 Cs4 145.3(3) . .
O13 W1 Cs4 100.2(3) . .
O17 W1 Cs4 88.9(3) . .
O14 W1 Cs4 55.0(3) . .
O2A1 W1 Cs4 139.3(2) . .
O2NA W2 O2T 103.9(4) . .
O2NA W2 O29 95.7(4) . .
O2T W2 O29 100.2(4) . .
O2NA W2 O23 93.8(4) . .
O2T W2 O23 99.3(4) . .
O29 W2 O23 155.6(4) . .
O2NA W2 O12 162.3(4) . .
O2T W2 O12 93.6(4) . .
O29 W2 O12 83.6(3) . .
O23 W2 O12 80.7(3) . .
O2NA W2 O2A1 90.7(4) . .
O2T W2 O2A1 164.2(4) . .
O29 W2 O2A1 83.8(3) . .
O23 W2 O2A1 73.6(3) . .
O12 W2 O2A1 71.6(3) . .
O2NA W2 Cs3 93.3(3) . 2_656
O2T W2 Cs3 48.7(3) . 2_656
O29 W2 Cs3 53.7(2) . 2_656
O23 W2 Cs3 147.9(3) . 2_656
O12 W2 Cs3 100.3(2) . 2_656
O2A1 W2 Cs3 137.5(2) . 2_656
O3T W3 O2SB 103.6(4) . .
O3T W3 O23 100.7(4) . .
O2SB W3 O23 93.5(4) . .
O3T W3 O35 98.9(4) . .
O2SB W3 O35 90.6(4) . .
O23 W3 O35 158.3(4) . .
O3T W3 O13 94.7(4) . .
O2SB W3 O13 161.7(4) . .
O23 W3 O13 84.0(4) . .
O35 W3 O13 85.5(3) . .
O3T W3 O2A1 166.7(4) . .
O2SB W3 O2A1 89.1(3) . .
O23 W3 O2A1 74.1(3) . .
O35 W3 O2A1 84.7(3) . .
O13 W3 O2A1 72.7(3) . .
O3T W3 Cs2 50.3(3) . .
O2SB W3 Cs2 99.9(3) . .
O23 W3 Cs2 150.1(3) . .
O35 W3 Cs2 48.7(2) . .
O13 W3 Cs2 90.8(2) . .
O2A1 W3 Cs2 132.2(2) . .
O4T W4 O14 101.9(4) . .
O4T W4 O45 98.8(4) . .
O14 W4 O45 93.7(4) . .
O4T W4 O47 103.1(4) . .
O14 W4 O47 88.6(4) . .
O45 W4 O47 157.0(4) . .
O4T W4 O46 96.6(4) . .
O14 W4 O46 161.5(4) . .
O45 W4 O46 85.4(4) . .
O47 W4 O46 85.2(3) . .
O4T W4 O3A1 167.1(4) . .
O14 W4 O3A1 88.6(3) . .
O45 W4 O3A1 72.7(3) . .
O47 W4 O3A1 84.4(3) . .
O46 W4 O3A1 73.5(3) . .
O4T W4 K3 76.6(4) . .
O14 W4 K3 132.1(4) . .
O45 W4 K3 134.1(4) . .
O47 W4 K3 47.3(4) . .
O46 W4 K3 50.8(4) . .
O3A1 W4 K3 102.0(3) . .
O4T W4 Cs4 48.7(3) . .
O14 W4 Cs4 54.1(3) . .
O45 W4 Cs4 108.1(3) . .
O47 W4 Cs4 91.8(3) . .
O46 W4 Cs4 143.4(3) . .
O3A1 W4 Cs4 142.6(2) . .
K3 W4 Cs4 102.4(3) . .
O5T W5 O1SB 104.0(4) . .
O5T W5 O35 100.4(4) . .
O1SB W5 O35 93.2(4) . .
O5T W5 O56 98.4(4) . .
O1SB W5 O56 90.5(3) . .
O35 W5 O56 159.3(4) . .
O5T W5 O45 95.9(4) . .
O1SB W5 O45 159.9(3) . .
O35 W5 O45 85.9(4) . .
O56 W5 O45 83.7(3) . .
O5T W5 O3A1 166.5(4) . .
O1SB W5 O3A1 87.8(3) . .
O35 W5 O3A1 85.1(3) . .
O56 W5 O3A1 74.7(3) . .
O45 W5 O3A1 72.1(3) . .
O5T W5 K2 78.9(3) . 3_666
O1SB W5 K2 55.1(3) . 3_666
O35 W5 K2 146.1(3) . 3_666
O56 W5 K2 47.1(3) . 3_666
O45 W5 K2 128.0(3) . 3_666
O3A1 W5 K2 103.3(2) . 3_666
O5T W5 Cs2 45.9(3) . .
O1SB W5 Cs2 106.5(2) . .
O35 W5 Cs2 54.6(3) . .
O56 W5 Cs2 142.8(2) . .
O45 W5 Cs2 89.3(2) . .
O3A1 W5 Cs2 137.17(19) . .
K2 W5 Cs2 118.10(14) 3_666 .
O6T W6 O46 99.5(4) . .
O6T W6 O68 102.4(4) . .
O46 W6 O68 91.2(4) . .
O6T W6 O56 100.3(4) . .
O46 W6 O56 88.8(4) . .
O68 W6 O56 156.9(3) . .
O6T W6 O619 102.8(4) . .
O46 W6 O619 157.7(3) . .
O68 W6 O619 84.4(4) . .
O56 W6 O619 86.8(3) . .
O6T W6 O3A1 169.7(3) . .
O46 W6 O3A1 73.2(3) . .
O68 W6 O3A1 85.3(3) . .
O56 W6 O3A1 72.7(3) . .
O619 W6 O3A1 84.6(3) . .
O6T W6 K2 82.0(3) . 3_666
O46 W6 K2 129.9(3) . 3_666
O68 W6 K2 137.8(3) . 3_666
O56 W6 K2 42.7(3) . 3_666
O619 W6 K2 54.1(3) . 3_666
O3A1 W6 K2 97.0(2) . 3_666
O7T W7 O79 100.8(4) . .
O7T W7 O17 101.9(4) . .
O79 W7 O17 92.7(4) . .
O7T W7 O78 98.7(4) . .
O79 W7 O78 89.6(4) . .
O17 W7 O78 158.5(4) . .
O7T W7 O47 101.3(4) . .
O79 W7 O47 157.8(4) . .
O17 W7 O47 84.6(4) . .
O78 W7 O47 85.3(3) . .
O7T W7 O1A1 170.2(4) . .
O79 W7 O1A1 73.4(3) . .
O17 W7 O1A1 86.5(3) . .
O78 W7 O1A1 73.7(3) . .
O47 W7 O1A1 84.4(3) . .
O7T W7 K3 77.3(4) . .
O79 W7 K3 140.1(4) . .
O17 W7 K3 127.0(4) . .
O78 W7 K3 52.3(4) . .
O47 W7 K3 45.5(4) . .
O1A1 W7 K3 101.9(3) . .
O8T W8 O89 100.0(4) . .
O8T W8 O78 97.7(4) . .
O89 W8 O78 89.0(4) . .
O8T W8 O819 102.4(4) . .
O89 W8 O819 90.9(4) . .
O78 W8 O819 159.6(3) . .
O8T W8 O68 101.9(4) . .
O89 W8 O68 158.1(3) . .
O78 W8 O68 87.3(4) . .
O819 W8 O68 85.2(4) . .
O8T W8 O1A1 168.5(4) . .
O89 W8 O1A1 73.2(3) . .
O78 W8 O1A1 73.4(3) . .
O819 W8 O1A1 87.1(3) . .
O68 W8 O1A1 85.2(3) . .
O8T W8 K1 68.6(3) . 3_676
O89 W8 K1 47.8(3) . 3_676
O78 W8 K1 60.1(3) . 3_676
O819 W8 K1 131.4(3) . 3_676
O68 W8 K1 142.9(3) . 3_676
O1A1 W8 K1 100.3(2) . 3_676
O8T W8 Cs1 85.0(3) . .
O89 W8 Cs1 48.1(3) . .
O78 W8 Cs1 136.4(3) . .
O819 W8 Cs1 50.1(2) . .
O68 W8 Cs1 134.9(3) . .
O1A1 W8 Cs1 96.48(19) . .
K1 W8 Cs1 81.28(11) 3_676 .
O1NA W9 O9T 104.0(4) . .
O1NA W9 O29 95.0(4) . .
O9T W9 O29 101.6(4) . .
O1NA W9 O89 92.8(4) . .
O9T W9 O89 96.9(4) . .
O29 W9 O89 157.6(3) . .
O1NA W9 O79 159.7(4) . .
O9T W9 O79 96.0(4) . .
O29 W9 O79 84.4(3) . .
O89 W9 O79 81.1(3) . .
O1NA W9 O1A1 88.4(3) . .
O9T W9 O1A1 165.2(4) . .
O29 W9 O1A1 85.2(3) . .
O89 W9 O1A1 74.0(3) . .
O79 W9 O1A1 71.3(3) . .
O1NA W9 Cs1 50.9(3) . .
O9T W9 Cs1 81.9(3) . .
O29 W9 Cs1 144.8(2) . .
O89 W9 Cs1 50.5(3) . .
O79 W9 Cs1 130.4(2) . .
O1A1 W9 Cs1 100.3(2) . .
O1NA W9 Cs3 95.6(3) . 2_656
O9T W9 Cs3 46.5(3) . 2_656
O29 W9 Cs3 56.5(2) . 2_656
O89 W9 Cs3 143.4(2) . 2_656
O79 W9 Cs3 100.8(2) . 2_656
O1A1 W9 Cs3 141.63(19) . 2_656
Cs1 W9 Cs3 111.81(3) . 2_656
O1NA W9 K1 128.6(3) . 3_676
O9T W9 K1 72.1(3) . 3_676
O29 W9 K1 136.4(3) . 3_676
O89 W9 K1 40.1(3) . 3_676
O79 W9 K1 54.7(3) . 3_676
O1A1 W9 K1 93.9(2) . 3_676
Cs1 W9 K1 78.28(10) . 3_676
Cs3 W9 K1 112.38(10) 2_656 3_676
O10T W10 O103 102.2(4) . .
O10T W10 O106 101.1(4) . .
O103 W10 O106 90.0(4) . .
O10T W10 O102 98.8(4) . .
O103 W10 O102 92.9(4) . .
O106 W10 O102 158.7(4) . .
O10T W10 O101 97.6(4) . .
O103 W10 O101 160.2(4) . .
O106 W10 O101 86.6(4) . .
O102 W10 O101 83.6(3) . .
O10T W10 O3A2 167.7(4) . .
O103 W10 O3A2 87.3(3) . .
O106 W10 O3A2 86.4(3) . .
O102 W10 O3A2 72.8(3) . .
O101 W10 O3A2 73.0(3) . .
O10T W10 Cs4 46.5(3) . 4_475
O103 W10 Cs4 78.4(3) . 4_475
O106 W10 Cs4 61.8(3) . 4_475
O102 W10 Cs4 139.3(3) . 4_475
O101 W10 Cs4 116.5(3) . 4_475
O3A2 W10 Cs4 144.7(2) . 4_475
O11T W11 O101 98.7(4) . .
O11T W11 O118 104.0(4) . .
O101 W11 O118 89.2(4) . .
O11T W11 O112 99.1(4) . .
O101 W11 O112 90.0(4) . .
O118 W11 O112 156.7(3) . .
O11T W11 O119 103.0(4) . .
O101 W11 O119 158.2(4) . .
O118 W11 O119 84.0(4) . .
O112 W11 O119 88.2(4) . .
O11T W11 O3A2 168.2(3) . .
O101 W11 O3A2 73.2(3) . .
O118 W11 O3A2 84.8(3) . .
O112 W11 O3A2 72.8(3) . .
O119 W11 O3A2 85.6(3) . .
O11T W11 K2 80.4(3) . 3_666
O101 W11 K2 131.7(3) . 3_666
O118 W11 K2 138.3(3) . 3_666
O112 W11 K2 43.7(3) . 3_666
O119 W11 K2 55.1(3) . 3_666
O3A2 W11 K2 98.4(2) . 3_666
O12T W12 O3SB 103.3(4) . .
O12T W12 O124 101.4(4) . .
O3SB W12 O124 92.9(4) . .
O12T W12 O102 96.0(4) . .
O3SB W12 O102 160.1(4) . .
O124 W12 O102 88.1(4) . .
O12T W12 O112 97.3(4) . .
O3SB W12 O112 88.1(4) . .
O124 W12 O112 160.6(3) . .
O102 W12 O112 84.5(3) . .
O12T W12 O3A2 166.0(3) . .
O3SB W12 O3A2 87.6(3) . .
O124 W12 O3A2 86.7(3) . .
O102 W12 O3A2 72.6(3) . .
O112 W12 O3A2 74.0(3) . .
O12T W12 K2 79.9(3) . 3_666
O3SB W12 K2 54.0(3) . 3_666
O124 W12 K2 145.4(3) . 3_666
O102 W12 K2 126.4(3) . 3_666
O112 W12 K2 44.2(3) . 3_666
O3A2 W12 K2 100.1(2) . 3_666
O12T W12 Cs3 46.9(3) . .
O3SB W12 Cs3 98.1(3) . .
O124 W12 Cs3 54.9(3) . .
O102 W12 Cs3 98.7(2) . .
O112 W12 Cs3 144.1(2) . .
O3A2 W12 Cs3 141.2(2) . .
K2 W12 Cs3 114.30(14) 3_666 .
O13T W13 O135 102.4(4) . .
O13T W13 O134 99.5(4) . .
O135 W13 O134 94.2(4) . .
O13T W13 O136 101.4(4) . .
O135 W13 O136 92.3(4) . .
O134 W13 O136 156.1(4) . .
O13T W13 O103 100.3(4) . .
O135 W13 O103 157.3(4) . .
O134 W13 O103 84.0(4) . .
O136 W13 O103 81.1(4) . .
O13T W13 O2A2 173.1(4) . .
O135 W13 O2A2 75.0(3) . .
O134 W13 O2A2 74.5(3) . .
O136 W13 O2A2 85.1(3) . .
O103 W13 O2A2 82.7(3) . .
O14T W14 O4SB 101.1(4) . .
O14T W14 O145 101.8(4) . .
O4SB W14 O145 92.9(4) . .
O14T W14 O124 102.2(4) . .
O4SB W14 O124 89.7(4) . .
O145 W14 O124 154.9(4) . .
O14T W14 O134 92.8(4) . .
O4SB W14 O134 166.0(4) . .
O145 W14 O134 86.1(4) . .
O124 W14 O134 85.3(4) . .
O14T W14 O2A2 164.1(4) . .
O4SB W14 O2A2 94.2(3) . .
O145 W14 O2A2 72.6(3) . .
O124 W14 O2A2 82.2(3) . .
O134 W14 O2A2 72.2(3) . .
O14T W14 Cs3 51.3(3) . .
O4SB W14 Cs3 87.3(3) . .
O145 W14 Cs3 152.3(3) . .
O124 W14 Cs3 52.7(2) . .
O134 W14 Cs3 100.0(2) . .
O2A2 W14 Cs3 134.97(19) . .
O15T W15 O4NA 104.6(4) . .
O15T W15 O157 100.1(4) . .
O4NA W15 O157 95.9(4) . .
O15T W15 O145 98.0(4) . .
O4NA W15 O145 95.1(4) . .
O157 W15 O145 155.7(4) . .
O15T W15 O135 93.3(4) . .
O4NA W15 O135 161.9(3) . .
O157 W15 O135 83.2(3) . .
O145 W15 O135 79.6(3) . .
O15T W15 O2A2 164.0(4) . .
O4NA W15 O2A2 89.9(3) . .
O157 W15 O2A2 84.8(3) . .
O145 W15 O2A2 73.6(3) . .
O135 W15 O2A2 72.0(3) . .
O15T W15 Cs2 48.0(3) . 2_656
O4NA W15 Cs2 103.9(3) . 2_656
O157 W15 Cs2 52.3(3) . 2_656
O145 W15 Cs2 144.0(3) . 2_656
O135 W15 Cs2 89.9(2) . 2_656
O2A2 W15 Cs2 135.5(2) . 2_656
O16T W16 O167 101.5(4) . .
O16T W16 O136 101.2(4) . .
O167 W16 O136 92.5(4) . .
O16T W16 O168 100.0(4) . .
O167 W16 O168 90.4(4) . .
O136 W16 O168 157.6(4) . .
O16T W16 O106 100.3(4) . .
O167 W16 O106 158.2(4) . .
O136 W16 O106 84.1(4) . .
O168 W16 O106 85.0(4) . .
O16T W16 O1A2 172.8(4) . .
O167 W16 O1A2 74.5(3) . .
O136 W16 O1A2 85.1(3) . .
O168 W16 O1A2 74.2(3) . .
O106 W16 O1A2 83.7(3) . .
O16T W16 Cs4 48.0(3) . 4_475
O167 W16 Cs4 141.8(3) . 4_475
O136 W16 Cs4 75.7(3) . 4_475
O168 W16 Cs4 114.3(3) . 4_475
O106 W16 Cs4 57.9(3) . 4_475
O1A2 W16 Cs4 138.2(2) . 4_475
O17T W17 O3NA 104.1(4) . .
O17T W17 O157 99.8(4) . .
O3NA W17 O157 94.9(4) . .
O17T W17 O178 98.9(4) . .
O3NA W17 O178 93.0(4) . .
O157 W17 O178 157.2(4) . .
O17T W17 O167 91.9(4) . .
O3NA W17 O167 163.7(4) . .
O157 W17 O167 85.2(4) . .
O178 W17 O167 81.3(3) . .
O17T W17 O1A2 163.5(3) . .
O3NA W17 O1A2 91.4(3) . .
O157 W17 O1A2 84.4(3) . .
O178 W17 O1A2 74.1(3) . .
O167 W17 O1A2 72.3(3) . .
O17T W17 Cs1 84.8(3) . .
O3NA W17 Cs1 50.4(3) . .
O157 W17 Cs1 144.6(3) . .
O178 W17 Cs1 50.3(2) . .
O167 W17 Cs1 130.0(2) . .
O1A2 W17 Cs1 101.1(2) . .
O17T W17 Cs2 47.5(3) . 2_656
O3NA W17 Cs2 101.3(3) . 2_656
O157 W17 Cs2 52.4(3) . 2_656
O178 W17 Cs2 145.7(2) . 2_656
O167 W17 Cs2 91.7(2) . 2_656
O1A2 W17 Cs2 135.5(2) . 2_656
Cs1 W17 Cs2 119.86(2) . 2_656
O17T W17 Cs1 74.0(3) . 3_676
O3NA W17 Cs1 122.4(3) . 3_676
O157 W17 Cs1 142.6(3) . 3_676
O178 W17 Cs1 35.0(2) . 3_676
O167 W17 Cs1 58.8(2) . 3_676
O1A2 W17 Cs1 92.9(2) . 3_676
Cs1 W17 Cs1 72.491(19) . 3_676
Cs2 W17 Cs1 114.192(19) 2_656 3_676
O18T W18 O189 101.6(4) . .
O18T W18 O178 100.5(4) . .
O189 W18 O178 89.1(4) . .
O18T W18 O118 103.0(4) . .
O189 W18 O118 87.1(4) . .
O178 W18 O118 156.5(3) . .
O18T W18 O168 97.2(4) . .
O189 W18 O168 161.2(3) . .
O178 W18 O168 87.8(4) . .
O118 W18 O168 88.4(4) . .
O18T W18 O1A2 168.8(3) . .
O189 W18 O1A2 87.4(3) . .
O178 W18 O1A2 72.8(3) . .
O118 W18 O1A2 83.8(3) . .
O168 W18 O1A2 74.0(3) . .
O18T W18 Cs1 60.6(3) . 3_676
O189 W18 Cs1 127.5(2) . 3_676
O178 W18 Cs1 52.6(2) . 3_676
O118 W18 Cs1 142.6(3) . 3_676
O168 W18 Cs1 63.2(2) . 3_676
O1A2 W18 Cs1 108.69(19) . 3_676
O18T W18 Cs1 83.7(3) . .
O189 W18 Cs1 48.9(2) . .
O178 W18 Cs1 48.3(3) . .
O118 W18 Cs1 135.6(3) . .
O168 W18 Cs1 134.9(2) . .
O1A2 W18 Cs1 97.6(2) . .
Cs1 W18 Cs1 79.08(2) 3_676 .
O19T W19 O619 99.5(4) . .
O19T W19 O119 99.2(4) . .
O619 W19 O119 90.3(4) . .
O19T W19 O189 95.7(4) . .
O619 W19 O189 164.8(3) . .
O119 W19 O189 88.7(4) . .
O19T W19 O819 95.3(4) . .
O619 W19 O819 87.4(4) . .
O119 W19 O819 165.5(3) . .
O189 W19 O819 89.8(3) . .
O19T W19 O1W 174.6(3) . .
O619 W19 O1W 84.6(3) . .
O119 W19 O1W 84.1(3) . .
O189 W19 O1W 80.1(3) . .
O819 W19 O1W 81.4(3) . .
O19T W19 Cs1 83.9(3) . .
O619 W19 Cs1 133.8(3) . .
O119 W19 Cs1 135.0(3) . .
O189 W19 Cs1 46.5(2) . .
O819 W19 Cs1 46.5(2) . .
O1W W19 Cs1 90.8(2) . .
O1A1 As1 O3A1 97.1(4) . .
O1A1 As1 O2A1 98.7(4) . .
O3A1 As1 O2A1 98.5(4) . .
O1A1 As1 Na1 102.2(3) . .
O3A1 As1 Na1 149.6(3) . .
O2A1 As1 Na1 101.5(3) . .
O3A2 As2 O1A2 96.8(4) . .
O3A2 As2 O2A2 97.2(4) . .
O1A2 As2 O2A2 100.0(4) . .
O1SB Sb1 O3SB 90.3(3) . .
O1SB Sb1 C1 84.4(4) . .
O3SB Sb1 C1 86.6(4) . .
O1SB Sb1 O2SB 79.8(3) . .
O3SB Sb1 O2SB 168.7(3) . .
C1 Sb1 O2SB 87.0(4) . .
O1SB Sb1 O4SB 165.4(3) . .
O3SB Sb1 O4SB 81.0(3) . .
C1 Sb1 O4SB 83.3(4) . .
O2SB Sb1 O4SB 107.4(3) . .
O1SB Sb1 Na1 104.5(2) . .
O3SB Sb1 Na1 111.6(2) . .
C1 Sb1 Na1 159.3(3) . .
O2SB Sb1 Na1 76.5(2) . .
O4SB Sb1 Na1 89.7(2) . .
O178 Cs1 O89 131.7(2) 3_676 .
O178 Cs1 O178 71.8(2) 3_676 .
O89 Cs1 O178 151.6(2) . .
O178 Cs1 O819 132.9(2) 3_676 .
O89 Cs1 O819 51.7(2) . .
O178 Cs1 O819 101.6(2) . .
O178 Cs1 O189 103.8(2) 3_676 .
O89 Cs1 O189 103.0(2) . .
O178 Cs1 O189 50.3(2) . .
O819 Cs1 O189 51.5(2) . .
O178 Cs1 O1NA 165.2(2) 3_676 .
O89 Cs1 O1NA 51.6(2) . .
O178 Cs1 O1NA 110.7(2) . .
O819 Cs1 O1NA 61.6(2) . .
O189 Cs1 O1NA 88.0(2) . .
O178 Cs1 O3NA 116.3(2) 3_676 .
O89 Cs1 O3NA 111.7(2) . .
O178 Cs1 O3NA 50.7(2) . .
O819 Cs1 O3NA 88.1(2) . .
O189 Cs1 O3NA 61.2(2) . .
O1NA Cs1 O3NA 61.4(2) . .
O178 Cs1 O18T 51.4(2) 3_676 3_676
O89 Cs1 O18T 131.2(2) . 3_676
O178 Cs1 O18T 74.1(2) . 3_676
O819 Cs1 O18T 173.2(2) . 3_676
O189 Cs1 O18T 124.5(2) . 3_676
O1NA Cs1 O18T 114.5(2) . 3_676
O3NA Cs1 O18T 85.1(2) . 3_676
O178 Cs1 O168 47.8(2) 3_676 3_676
O89 Cs1 O168 95.5(2) . 3_676
O178 Cs1 O168 112.8(2) . 3_676
O819 Cs1 O168 138.8(2) . 3_676
O189 Cs1 O168 150.9(2) . 3_676
O1NA Cs1 O168 121.2(2) . 3_676
O3NA Cs1 O168 131.2(2) . 3_676
O18T Cs1 O168 47.7(2) 3_676 3_676
O178 Cs1 W18 29.49(15) 3_676 3_676
O89 Cs1 W18 125.52(16) . 3_676
O178 Cs1 W18 82.85(15) . 3_676
O819 Cs1 W18 159.49(14) . 3_676
O189 Cs1 W18 127.70(15) . 3_676
O1NA Cs1 W18 135.80(15) . 3_676
O3NA Cs1 W18 109.57(16) . 3_676
O18T Cs1 W18 26.69(14) 3_676 3_676
O168 Cs1 W18 30.04(14) 3_676 3_676
O178 Cs1 W9 149.55(16) 3_676 .
O89 Cs1 W9 30.04(15) . .
O178 Cs1 W9 136.01(15) . .
O819 Cs1 W9 63.24(14) . .
O189 Cs1 W9 105.15(15) . .
O1NA Cs1 W9 25.33(16) . .
O3NA Cs1 W9 86.27(16) . .
O18T Cs1 W9 115.95(14) 3_676 .
O168 Cs1 W9 102.15(14) 3_676 .
W18 Cs1 W9 126.37(2) 3_676 .
O178 Cs1 W17 91.56(16) 3_676 .
O89 Cs1 W17 136.67(16) . .
O178 Cs1 W17 29.07(15) . .
O819 Cs1 W17 103.97(15) . .
O189 Cs1 W17 61.61(15) . .
O1NA Cs1 W17 86.09(16) . .
O3NA Cs1 W17 24.96(16) . .
O18T Cs1 W17 69.72(15) 3_676 .
O168 Cs1 W17 117.14(14) 3_676 .
W18 Cs1 W17 89.722(19) 3_676 .
W9 Cs1 W17 110.52(2) . .
O5T Cs2 O37W 105.6(3) . .
O5T Cs2 O17T 146.4(2) . 2_646
O37W Cs2 O17T 102.9(3) . 2_646
O5T Cs2 O15T 75.9(2) . 2_646
O37W Cs2 O15T 66.7(3) . 2_646
O17T Cs2 O15T 99.9(2) 2_646 2_646
O5T Cs2 O13W 101.4(2) . 4_576
O37W Cs2 O13W 64.4(3) . 4_576
O17T Cs2 O13W 106.7(2) 2_646 4_576
O15T Cs2 O13W 128.1(3) 2_646 4_576
O5T Cs2 O35 52.7(2) . .
O37W Cs2 O35 115.8(3) . .
O17T Cs2 O35 126.7(2) 2_646 .
O15T Cs2 O35 127.9(2) 2_646 .
O13W Cs2 O35 64.1(2) 4_576 .
O5T Cs2 O157 125.7(2) . 2_646
O37W Cs2 O157 68.4(3) . 2_646
O17T Cs2 O157 51.7(2) 2_646 2_646
O15T Cs2 O157 51.5(2) 2_646 2_646
O13W Cs2 O157 120.0(2) 4_576 2_646
O35 Cs2 O157 175.5(2) . 2_646
O5T Cs2 O3T 98.5(2) . .
O37W Cs2 O3T 126.3(3) . .
O17T Cs2 O3T 78.2(2) 2_646 .
O15T Cs2 O3T 167.0(2) 2_646 .
O13W Cs2 O3T 64.2(2) 4_576 .
O35 Cs2 O3T 49.7(2) . .
O157 Cs2 O3T 129.5(2) 2_646 .
O5T Cs2 C3 89.2(3) . .
O37W Cs2 C3 150.6(3) . .
O17T Cs2 C3 57.6(3) 2_646 .
O15T Cs2 C3 93.5(3) 2_646 .
O13W Cs2 C3 138.3(3) 4_576 .
O35 Cs2 C3 93.4(3) . .
O157 Cs2 C3 82.3(3) 2_646 .
O3T Cs2 C3 74.5(3) . .
O5T Cs2 O4W 142.6(2) . 4_576
O37W Cs2 O4W 97.9(2) . 4_576
O17T Cs2 O4W 46.8(2) 2_646 4_576
O15T Cs2 O4W 141.1(2) 2_646 4_576
O13W Cs2 O4W 63.2(2) 4_576 4_576
O35 Cs2 O4W 90.9(2) . 4_576
O157 Cs2 O4W 89.8(2) 2_646 4_576
O3T Cs2 O4W 44.3(2) . 4_576
C3 Cs2 O4W 84.0(3) . 4_576
O5T Cs2 C4 79.4(3) . .
O37W Cs2 C4 136.0(3) . .
O17T Cs2 C4 67.8(3) 2_646 .
O15T Cs2 C4 72.7(3) 2_646 .
O13W Cs2 C4 159.0(3) 4_576 .
O35 Cs2 C4 102.0(3) . .
O157 Cs2 C4 73.6(3) 2_646 .
O3T Cs2 C4 94.9(3) . .
C3 Cs2 C4 21.4(3) . .
O4W Cs2 C4 103.4(3) 4_576 .
O5T Cs2 W5 24.16(16) . .
O37W Cs2 W5 111.7(2) . .
O17T Cs2 W5 144.84(16) 2_646 .
O15T Cs2 W5 99.59(16) 2_646 .
O13W Cs2 W5 83.25(18) 4_576 .
O35 Cs2 W5 28.57(15) . .
O157 Cs2 W5 149.83(15) 2_646 .
O3T Cs2 W5 76.26(15) . .
C3 Cs2 W5 92.3(2) . .
O4W Cs2 W5 119.26(14) 4_576 .
C4 Cs2 W5 90.7(2) . .
O24W Cs3 O9T 69.8(7) . 2_646
O24W Cs3 O12T 127.1(7) . .
O9T Cs3 O12T 163.1(2) 2_646 .
O24W Cs3 O2T 111.0(7) . 2_646
O9T Cs3 O2T 101.5(2) 2_646 2_646
O12T Cs3 O2T 75.1(2) . 2_646
O24W Cs3 O29W 85.2(11) . .
O9T Cs3 O29W 133.4(9) 2_646 .
O12T Cs3 O29W 57.2(9) . .
O2T Cs3 O29W 51.1(9) 2_646 .
O24W Cs3 O14T 65.5(7) . .
O9T Cs3 O14T 82.3(2) 2_646 .
O12T Cs3 O14T 102.7(2) . .
O2T Cs3 O14T 173.7(2) 2_646 .
O29W Cs3 O14T 122.7(9) . .
O24W Cs3 O124 92.1(7) . .
O9T Cs3 O124 133.6(2) 2_646 .
O12T Cs3 O124 52.1(2) . .
O2T Cs3 O124 124.8(2) 2_646 .
O29W Cs3 O124 84.0(9) . .
O14T Cs3 O124 51.6(2) . .
O24W Cs3 O29 82.3(7) . 2_646
O9T Cs3 O29 52.3(2) 2_646 2_646
O12T Cs3 O29 125.5(2) . 2_646
O2T Cs3 O29 50.6(2) 2_646 2_646
O29W Cs3 O29 86.9(9) . 2_646
O14T Cs3 O29 131.8(2) . 2_646
O124 Cs3 O29 169.7(2) . 2_646
O24W Cs3 W9 77.9(6) . 2_646
O9T Cs3 W9 24.27(16) 2_646 2_646
O12T Cs3 W9 148.14(17) . 2_646
O2T Cs3 W9 77.29(16) 2_646 2_646
O29W Cs3 W9 114.3(9) . 2_646
O14T Cs3 W9 106.36(16) . 2_646
O124 Cs3 W9 157.87(15) . 2_646
O29 Cs3 W9 28.56(13) 2_646 2_646
O24W Cs3 W12 113.6(6) . .
O9T Cs3 W12 156.32(17) 2_646 .
O12T Cs3 W12 24.23(17) . .
O2T Cs3 W12 98.80(16) 2_646 .
O29W Cs3 W12 69.6(9) . .
O14T Cs3 W12 78.59(16) . .
O124 Cs3 W12 27.99(15) . .
O29 Cs3 W12 149.41(14) 2_646 .
W9 Cs3 W12 168.40(5) 2_646 .
O24W Cs3 W14 80.6(7) . .
O9T Cs3 W14 105.49(16) 2_646 .
O12T Cs3 W14 78.51(17) . .
O2T Cs3 W14 152.91(16) 2_646 .
O29W Cs3 W14 108.4(9) . .
O14T Cs3 W14 24.19(16) . .
O124 Cs3 W14 28.14(15) . .
O29 Cs3 W14 155.93(14) 2_646 .
W9 Cs3 W14 129.75(3) 2_646 .
W12 Cs3 W14 54.428(18) . .
O24W Cs3 W2 102.2(7) . 2_646
O9T Cs3 W2 77.68(16) 2_646 2_646
O12T Cs3 W2 97.99(17) . 2_646
O2T Cs3 W2 23.85(15) 2_646 2_646
O29W Cs3 W2 69.9(9) . 2_646
O14T Cs3 W2 159.31(17) . 2_646
O124 Cs3 W2 148.69(15) . 2_646
O29 Cs3 W2 27.61(14) 2_646 2_646
W9 Cs3 W2 53.437(18) 2_646 2_646
W12 Cs3 W2 122.10(3) . 2_646
W14 Cs3 W2 176.44(4) . 2_646
O22W Cs4 O18W 126.0(7) 4_676 .
O22W Cs4 O1T 98.4(6) 4_676 .
O18W Cs4 O1T 96.0(4) . .
O22W Cs4 O20W 118.2(6) 4_676 .
O18W Cs4 O20W 53.9(4) . .
O1T Cs4 O20W 141.6(3) . .
O22W Cs4 O10T 156.7(6) 4_676 4_676
O18W Cs4 O10T 75.2(4) . 4_676
O1T Cs4 O10T 87.6(3) . 4_676
O20W Cs4 O10T 63.7(3) . 4_676
O22W Cs4 O4T 70.1(6) 4_676 .
O18W Cs4 O4T 56.4(4) . .
O1T Cs4 O4T 97.7(3) . .
O20W Cs4 O4T 85.0(3) . .
O10T Cs4 O4T 131.6(3) 4_676 .
O22W Cs4 O14 74.1(6) 4_676 .
O18W Cs4 O14 76.2(4) . .
O1T Cs4 O14 50.4(2) . .
O20W Cs4 O14 126.5(3) . .
O10T Cs4 O14 125.0(3) 4_676 .
O4T Cs4 O14 48.2(2) . .
O22W Cs4 O16T 70.2(6) 4_676 4_676
O18W Cs4 O16T 114.8(4) . 4_676
O1T Cs4 O16T 148.2(3) . 4_676
O20W Cs4 O16T 63.4(3) . 4_676
O10T Cs4 O16T 93.0(3) 4_676 4_676
O4T Cs4 O16T 105.3(3) . 4_676
O14 Cs4 O16T 141.8(3) . 4_676
O22W Cs4 O106 114.7(6) 4_676 4_676
O18W Cs4 O106 97.4(4) . 4_676
O1T Cs4 O106 125.5(3) . 4_676
O20W Cs4 O106 50.3(3) . 4_676
O10T Cs4 O106 46.5(2) 4_676 4_676
O4T Cs4 O106 133.0(3) . 4_676
O14 Cs4 O106 171.1(2) . 4_676
O16T Cs4 O106 46.5(2) 4_676 4_676
O22W Cs4 W1 89.2(6) 4_676 .
O18W Cs4 W1 85.0(4) . .
O1T Cs4 W1 22.41(18) . .
O20W Cs4 W1 138.4(2) . .
O10T Cs4 W1 103.5(2) 4_676 .
O4T Cs4 W1 75.4(2) . .
O14 Cs4 W1 28.14(14) . .
O16T Cs4 W1 157.1(2) 4_676 .
O106 Cs4 W1 146.72(19) 4_676 .
O22W Cs4 W4 73.1(6) 4_676 .
O18W Cs4 W4 61.1(4) . .
O1T Cs4 W4 75.0(2) . .
O20W Cs4 W4 103.4(2) . .
O10T Cs4 W4 130.0(2) 4_676 .
O4T Cs4 W4 22.79(17) . .
O14 Cs4 W4 25.73(14) . .
O16T Cs4 W4 125.7(2) 4_676 .
O106 Cs4 W4 153.6(2) 4_676 .
W1 Cs4 W4 52.60(6) . .
O22W Cs4 W10 135.1(6) 4_676 4_676
O18W Cs4 W10 91.9(4) . 4_676
O1T Cs4 W10 100.7(2) . 4_676
O20W Cs4 W10 62.1(2) . 4_676
O10T Cs4 W10 22.45(17) 4_676 4_676
O4T Cs4 W10 144.9(2) . 4_676
O14 Cs4 W10 145.9(2) . 4_676
O16T Cs4 W10 72.25(19) 4_676 4_676
O106 Cs4 W10 26.57(13) 4_676 4_676
W1 Cs4 W10 120.56(11) . 4_676
W4 Cs4 W10 151.37(13) . 4_676
O16T K1 O21W 122.8(5) . .
O16T K1 O23W 73.3(4) . 4_575
O21W K1 O23W 150.9(6) . 4_575
O16T K1 O89 98.8(3) . 3_676
O21W K1 O89 108.9(4) . 3_676
O23W K1 O89 90.0(4) 4_575 3_676
O16T K1 O22W 75.2(6) . .
O21W K1 O22W 71.7(6) . .
O23W K1 O22W 92.3(6) 4_575 .
O89 K1 O22W 172.6(6) 3_676 .
O16T K1 O78 140.0(4) . 3_676
O21W K1 O78 61.6(4) . 3_676
O23W K1 O78 123.8(4) 4_575 3_676
O89 K1 O78 50.8(3) 3_676 3_676
O22W K1 O78 132.1(6) . 3_676
O16T K1 O79 136.3(4) . 3_676
O21W K1 O79 98.3(4) . 3_676
O23W K1 O79 77.0(4) 4_575 3_676
O89 K1 O79 49.7(3) 3_676 3_676
O22W K1 O79 137.7(6) . 3_676
O78 K1 O79 47.5(2) 3_676 3_676
O16T K1 O32W 131.2(6) . 4_575
O21W K1 O32W 91.9(7) . 4_575
O23W K1 O32W 62.4(6) 4_575 4_575
O89 K1 O32W 100.6(6) 3_676 4_575
O22W K1 O32W 86.7(8) . 4_575
O78 K1 O32W 84.7(6) 3_676 4_575
O79 K1 O32W 51.9(6) 3_676 4_575
O16T K1 W8 110.5(3) . 3_676
O21W K1 W8 80.3(4) . 3_676
O23W K1 W8 118.9(4) 4_575 3_676
O89 K1 W8 29.29(18) 3_676 3_676
O22W K1 W8 148.8(5) . 3_676
O78 K1 W8 30.18(17) 3_676 3_676
O79 K1 W8 58.93(18) 3_676 3_676
O32W K1 W8 108.2(6) 4_575 3_676
O16T K1 W9 107.7(3) . 3_676
O21W K1 W9 119.5(4) . 3_676
O23W K1 W9 69.7(3) 4_575 3_676
O89 K1 W9 26.61(18) 3_676 3_676
O22W K1 W9 159.3(5) . 3_676
O78 K1 W9 58.38(19) 3_676 3_676
O79 K1 W9 30.36(17) 3_676 3_676
O32W K1 W9 76.0(6) 4_575 3_676
W8 K1 W9 50.53(9) 3_676 3_676
O16T K1 Na7 99.9(3) . 4_575
O21W K1 Na7 118.0(4) . 4_575
O23W K1 Na7 33.4(4) 4_575 4_575
O89 K1 Na7 105.8(3) 3_676 4_575
O22W K1 Na7 79.8(5) . 4_575
O78 K1 Na7 112.3(3) 3_676 4_575
O79 K1 Na7 68.9(2) 3_676 4_575
O32W K1 Na7 31.6(6) 4_575 4_575
W8 K1 Na7 126.9(2) 3_676 4_575
W9 K1 Na7 79.5(2) 3_676 4_575
O16T K1 Cs4 47.9(2) . 4_475
O21W K1 Cs4 109.9(4) . 4_475
O23W K1 Cs4 60.8(3) 4_575 4_475
O89 K1 Cs4 139.0(3) 3_676 4_475
O22W K1 Cs4 38.6(5) . 4_475
O78 K1 Cs4 170.1(3) 3_676 4_475
O79 K1 Cs4 134.2(2) 3_676 4_475
O32W K1 Cs4 90.9(6) 4_575 4_475
W8 K1 Cs4 158.4(2) 3_676 4_475
W9 K1 Cs4 128.98(18) 3_676 4_475
Na7 K1 Cs4 66.21(19) 4_575 4_475
O26W K2 O112 99.5(4) . 3_666
O26W K2 O6W 101.9(4) . .
O112 K2 O6W 126.0(4) 3_666 .
O26W K2 O56 91.2(4) . 3_666
O112 K2 O56 147.4(4) 3_666 3_666
O6W K2 O56 80.8(3) . 3_666
O26W K2 O1SB 139.5(4) . 3_666
O112 K2 O1SB 104.8(4) 3_666 3_666
O6W K2 O1SB 89.5(3) . 3_666
O56 K2 O1SB 52.1(3) 3_666 3_666
O26W K2 O3SB 146.5(4) . 3_666
O112 K2 O3SB 50.7(3) 3_666 3_666
O6W K2 O3SB 108.4(4) . 3_666
O56 K2 O3SB 107.3(4) 3_666 3_666
O1SB K2 O3SB 56.0(3) 3_666 3_666
O26W K2 O119 90.7(4) . 3_666
O112 K2 O119 51.6(3) 3_666 3_666
O6W K2 O119 167.4(4) . 3_666
O56 K2 O119 98.0(3) 3_666 3_666
O1SB K2 O119 80.0(3) 3_666 3_666
O3SB K2 O119 59.9(3) 3_666 3_666
O26W K2 O619 86.6(4) . 3_666
O112 K2 O619 99.6(3) 3_666 3_666
O6W K2 O619 130.5(4) . 3_666
O56 K2 O619 50.1(3) 3_666 3_666
O1SB K2 O619 58.0(3) 3_666 3_666
O3SB K2 O619 84.6(3) 3_666 3_666
O119 K2 O619 48.2(2) 3_666 3_666
O26W K2 W5 120.6(4) . 3_666
O112 K2 W5 132.6(3) 3_666 3_666
O6W K2 W5 72.3(3) . 3_666
O56 K2 W5 29.69(18) 3_666 3_666
O1SB K2 W5 27.90(17) 3_666 3_666
O3SB K2 W5 82.9(2) 3_666 3_666
O119 K2 W5 100.4(3) 3_666 3_666
O619 K2 W5 62.0(2) 3_666 3_666
O26W K2 W11 83.7(3) . 3_666
O112 K2 W11 27.39(19) 3_666 3_666
O6W K2 W11 152.4(4) . 3_666
O56 K2 W11 126.5(3) 3_666 3_666
O1SB K2 W11 103.7(3) 3_666 3_666
O3SB K2 W11 62.8(2) 3_666 3_666
O119 K2 W11 29.33(17) 3_666 3_666
O619 K2 W11 76.4(2) 3_666 3_666
W5 K2 W11 128.2(2) 3_666 3_666
O26W K2 W12 127.9(4) . 3_666
O112 K2 W12 28.76(19) 3_666 3_666
O6W K2 W12 108.6(3) . 3_666
O56 K2 W12 134.1(3) 3_666 3_666
O1SB K2 W12 82.5(2) 3_666 3_666
O3SB K2 W12 26.78(17) 3_666 3_666
O119 K2 W12 63.3(2) 3_666 3_666
O619 K2 W12 103.1(3) 3_666 3_666
W5 K2 W12 108.6(2) 3_666 3_666
W11 K2 W12 50.94(12) 3_666 3_666
O26W K2 W6 77.2(3) . 3_666
O112 K2 W6 127.4(3) 3_666 3_666
O6W K2 W6 105.6(3) . 3_666
O56 K2 W6 26.51(18) 3_666 3_666
O1SB K2 W6 62.3(2) 3_666 3_666
O3SB K2 W6 107.3(3) 3_666 3_666
O119 K2 W6 75.8(2) 3_666 3_666
O619 K2 W6 28.49(17) 3_666 3_666
W5 K2 W6 50.64(12) 3_666 3_666
W11 K2 W6 102.0(2) 3_666 3_666
W12 K2 W6 130.0(2) 3_666 3_666
O28W K3 O16W 122.5(8) . .
O28W K3 O19W 112.2(9) . 1_655
O16W K3 O19W 81.1(7) . 1_655
O28W K3 O47 137.5(9) . .
O16W K3 O47 94.7(6) . .
O19W K3 O47 91.7(7) 1_655 .
O28W K3 O46 92.5(7) . .
O16W K3 O46 144.6(7) . .
O19W K3 O46 90.6(7) 1_655 .
O47 K3 O46 51.0(4) . .
O28W K3 O78 113.0(8) . .
O16W K3 O78 79.7(5) . .
O19W K3 O78 134.5(8) 1_655 .
O47 K3 O78 49.6(4) . .
O46 K3 O78 82.1(5) . .
O28W K3 W4 122.1(7) . .
O16W K3 W4 115.3(6) . .
O19W K3 W4 77.7(6) 1_655 .
O47 K3 W4 27.7(2) . .
O46 K3 W4 29.7(2) . .
O78 K3 W4 74.1(4) . .
O28W K3 W7 139.3(8) . .
O16W K3 W7 74.6(5) . .
O19W K3 W7 106.6(7) 1_655 .
O47 K3 W7 27.5(2) . .
O46 K3 W7 75.0(4) . .
O78 K3 W7 28.2(2) . .
W4 K3 W7 55.2(2) . .
O28W K3 Na7 101.6(7) . 1_655
O16W K3 Na7 110.6(6) . 1_655
O19W K3 Na7 30.7(5) 1_655 1_655
O47 K3 Na7 81.0(5) . 1_655
O46 K3 Na7 61.6(4) . 1_655
O78 K3 Na7 130.6(6) . 1_655
W4 K3 Na7 57.6(3) . 1_655
W7 K3 Na7 105.6(4) . 1_655
O28W K3 Na5 152.7(8) . .
O16W K3 Na5 30.7(3) . .
O19W K3 Na5 67.9(6) 1_655 .
O47 K3 Na5 68.2(4) . .
O46 K3 Na5 114.7(5) . .
O78 K3 Na5 74.7(4) . .
W4 K3 Na5 85.1(4) . .
W7 K3 Na5 56.5(3) . .
Na7 K3 Na5 90.5(4) 1_655 .
O3NA Na1 O1NA 87.9(3) . .
O3NA Na1 O19T 90.1(3) . .
O1NA Na1 O19T 89.5(3) . .
O3NA Na1 O2NA 145.1(4) . .
O1NA Na1 O2NA 76.5(3) . .
O19T Na1 O2NA 120.3(4) . .
O3NA Na1 O4NA 77.8(3) . .
O1NA Na1 O4NA 150.8(4) . .
O19T Na1 O4NA 115.5(3) . .
O2NA Na1 O4NA 101.0(3) . .
O3NA Na1 As1 133.6(3) . .
O1NA Na1 As1 62.3(2) . .
O19T Na1 As1 57.4(2) . .
O2NA Na1 As1 64.9(2) . .
O4NA Na1 As1 143.4(3) . .
O3NA Na1 Sb1 125.4(3) . .
O1NA Na1 Sb1 128.6(3) . .
O19T Na1 Sb1 57.0(2) . .
O2NA Na1 Sb1 87.8(2) . .
O4NA Na1 Sb1 79.8(2) . .
As1 Na1 Sb1 66.62(9) . .
O3NA Na1 Cs1 46.4(2) . .
O1NA Na1 Cs1 45.6(2) . .
O19T Na1 Cs1 74.5(2) . .
O2NA Na1 Cs1 121.4(3) . .
O4NA Na1 Cs1 124.0(2) . .
As1 Na1 Cs1 90.28(10) . .
Sb1 Na1 Cs1 131.53(12) . .
O3W Na2 O2W 178.2(4) . .
O3W Na2 O9W 94.1(4) . .
O2W Na2 O9W 87.7(4) . .
O3W Na2 O6W 81.0(3) . .
O2W Na2 O6W 98.5(4) . .
O9W Na2 O6W 108.3(4) . .
O3W Na2 O7W 96.9(4) . .
O2W Na2 O7W 81.3(3) . .
O9W Na2 O7W 167.2(4) . .
O6W Na2 O7W 80.2(3) . .
O3W Na2 O11T 81.6(3) . .
O2W Na2 O11T 98.1(3) . .
O9W Na2 O11T 95.1(3) . .
O6W Na2 O11T 151.7(3) . .
O7W Na2 O11T 79.9(3) . .
O3W Na2 Na4 40.2(2) . .
O2W Na2 Na4 138.8(3) . .
O9W Na2 Na4 114.3(3) . .
O6W Na2 Na4 42.9(2) . .
O7W Na2 Na4 78.5(3) . .
O11T Na2 Na4 113.0(2) . .
O8T Na3 O11W 89.5(4) . .
O8T Na3 O13W 176.5(4) . .
O11W Na3 O13W 89.8(4) . .
O8T Na3 O15W 89.6(5) . .
O11W Na3 O15W 88.7(5) . .
O13W Na3 O15W 93.9(5) . .
O8T Na3 O4W 79.7(4) . .
O11W Na3 O4W 92.1(4) . .
O13W Na3 O4W 96.9(4) . .
O15W Na3 O4W 169.2(5) . .
O8T Na3 O12W 96.4(4) . .
O11W Na3 O12W 172.0(4) . .
O13W Na3 O12W 84.0(4) . .
O15W Na3 O12W 96.7(5) . .
O4W Na3 O12W 83.6(4) . .
O8T Na3 Cs2 129.0(3) . 4_575
O11W Na3 Cs2 64.9(3) . 4_575
O13W Na3 Cs2 47.7(3) . 4_575
O15W Na3 Cs2 129.9(4) . 4_575
O4W Na3 Cs2 59.6(2) . 4_575
O12W Na3 Cs2 107.1(3) . 4_575
O17W Na4 O31W 95.9(4) . .
O17W Na4 O3W 170.1(5) . .
O31W Na4 O3W 91.1(4) . .
O17W Na4 O34W 96.2(4) . 4_475
O31W Na4 O34W 80.1(4) . 4_475
O3W Na4 O34W 92.0(4) . 4_475
O17W Na4 O10W 85.6(4) . .
O31W Na4 O10W 94.6(4) . .
O3W Na4 O10W 86.8(4) . .
O34W Na4 O10W 174.6(4) 4_475 .
O17W Na4 O6W 93.5(4) . .
O31W Na4 O6W 168.3(4) . .
O3W Na4 O6W 80.5(3) . .
O34W Na4 O6W 92.1(4) 4_475 .
O10W Na4 O6W 92.9(4) . .
O17W Na4 Na5 111.0(4) . 4_475
O31W Na4 Na5 41.4(3) . 4_475
O3W Na4 Na5 78.9(3) . 4_475
O34W Na4 Na5 42.2(3) 4_475 4_475
O10W Na4 Na5 132.4(3) . 4_475
O6W Na4 Na5 128.1(3) . 4_475
O17W Na4 Na2 132.0(4) . .
O31W Na4 Na2 130.5(3) . .
O3W Na4 Na2 39.8(2) . .
O34W Na4 Na2 102.7(3) 4_475 .
O10W Na4 Na2 79.7(3) . .
O6W Na4 Na2 42.7(2) . .
Na5 Na4 Na2 112.59(18) 4_475 .
O17W Na4 Na6 43.5(4) . .
O31W Na4 Na6 94.2(3) . .
O3W Na4 Na6 129.1(3) . .
O34W Na4 Na6 138.8(4) 4_475 .
O10W Na4 Na6 42.3(3) . .
O6W Na4 Na6 97.4(3) . .
Na5 Na4 Na6 132.1(2) 4_475 .
Na2 Na4 Na6 111.4(2) . .
O17W Na4 K2 64.0(4) . .
O31W Na4 K2 157.1(3) . .
O3W Na4 K2 107.7(3) . .
O34W Na4 K2 111.2(3) 4_475 .
O10W Na4 K2 74.1(3) . .
O6W Na4 K2 34.4(2) . .
Na5 Na4 K2 153.5(2) 4_475 .
Na2 Na4 K2 68.08(17) . .
Na6 Na4 K2 64.0(2) . .
O31W Na5 O7T 89.5(4) 4_676 .
O31W Na5 O5W 98.2(4) 4_676 .
O7T Na5 O5W 159.2(4) . .
O31W Na5 O16W 166.4(4) 4_676 .
O7T Na5 O16W 82.8(4) . .
O5W Na5 O16W 92.9(4) . .
O31W Na5 O18W 92.9(6) 4_676 .
O7T Na5 O18W 82.9(6) . .
O5W Na5 O18W 77.5(6) . .
O16W Na5 O18W 97.2(6) . .
O31W Na5 O34W 80.7(4) 4_676 .
O7T Na5 O34W 112.6(4) . .
O5W Na5 O34W 87.8(4) . .
O16W Na5 O34W 92.0(4) . .
O18W Na5 O34W 163.0(6) . .
O31W Na5 Na4 41.6(3) 4_676 4_676
O7T Na5 Na4 116.6(3) . 4_676
O5W Na5 Na4 80.9(3) . 4_676
O16W Na5 Na4 134.1(4) . 4_676
O18W Na5 Na4 125.0(5) . 4_676
O34W Na5 Na4 42.7(3) . 4_676
O31W Na5 K3 147.9(4) 4_676 .
O7T Na5 K3 67.4(4) . .
O5W Na5 K3 97.4(4) . .
O16W Na5 K3 36.1(4) . .
O18W Na5 K3 63.5(5) . .
O34W Na5 K3 127.8(4) . .
Na4 Na5 K3 170.2(3) 4_676 .
O31W Na5 Cs4 69.2(3) 4_676 .
O7T Na5 Cs4 83.8(3) . .
O5W Na5 Cs4 81.0(3) . .
O16W Na5 Cs4 120.6(3) . .
O18W Na5 Cs4 23.7(5) . .
O34W Na5 Cs4 145.8(3) . .
Na4 Na5 Cs4 103.35(15) 4_676 .
K3 Na5 Cs4 85.8(3) . .
O29W Na6 O10W 81.7(13) . .
O29W Na6 O26W 100.6(13) . .
O10W Na6 O26W 88.6(5) . .
O29W Na6 O17W 151.3(14) . .
O10W Na6 O17W 79.1(5) . .
O26W Na6 O17W 100.1(6) . .
O29W Na6 O27W 83.8(13) . .
O10W Na6 O27W 165.1(7) . .
O26W Na6 O27W 90.9(7) . .
O17W Na6 O27W 115.5(7) . .
O29W Na6 Na4 118.0(13) . .
O10W Na6 Na4 40.4(3) . .
O26W Na6 Na4 98.4(4) . .
O17W Na6 Na4 38.9(3) . .
O27W Na6 Na4 153.9(7) . .
O29W Na6 K2 129.3(13) . .
O10W Na6 K2 76.0(4) . .
O26W Na6 K2 35.1(3) . .
O17W Na6 K2 65.7(4) . .
O27W Na6 K2 111.3(6) . .
Na4 Na6 K2 67.5(2) . .
O32W Na7 O19W 174.7(11) . .
O32W Na7 O23W 91.7(10) . .
O19W Na7 O23W 90.1(7) . .
O32W Na7 O24W 90.3(12) . .
O19W Na7 O24W 84.7(10) . .
O23W Na7 O24W 91.1(10) . .
O32W Na7 O25W 74.4(11) . .
O19W Na7 O25W 103.6(9) . .
O23W Na7 O25W 166.0(9) . .
O24W Na7 O25W 87.7(11) . .
O32W Na7 O4T 102.9(10) . 1_455
O19W Na7 O4T 81.8(6) . 1_455
O23W Na7 O4T 97.9(6) . 1_455
O24W Na7 O4T 163.7(10) . 1_455
O25W Na7 O4T 86.8(7) . 1_455
O32W Na7 K1 54.4(9) . 4_576
O19W Na7 K1 128.9(6) . 4_576
O23W Na7 K1 41.7(4) . 4_576
O24W Na7 K1 107.2(9) . 4_576
O25W Na7 K1 125.9(7) . 4_576
O4T Na7 K1 88.4(4) 1_455 4_576
O32W Na7 K3 142.1(10) . 1_455
O19W Na7 K3 37.8(6) . 1_455
O23W Na7 K3 124.8(6) . 1_455
O24W Na7 K3 98.2(9) . 1_455
O25W Na7 K3 69.1(7) . 1_455
O4T Na7 K3 65.6(4) 1_455 1_455
K1 Na7 K3 150.4(4) 4_576 1_455
O32W Na7 Cs4 104.9(9) . 1_455
O19W Na7 Cs4 80.2(6) . 1_455
O23W Na7 Cs4 57.9(4) . 1_455
O24W Na7 Cs4 145.1(9) . 1_455
O25W Na7 Cs4 126.4(7) . 1_455
O4T Na7 Cs4 40.1(3) 1_455 1_455
K1 Na7 Cs4 61.63(18) 4_576 1_455
K3 Na7 Cs4 88.8(3) 1_455 1_455
C6 C1 C2 117.5(10) . .
C6 C1 Sb1 115.0(8) . .
C2 C1 Sb1 127.5(8) . .
C3 C2 C1 119.6(11) . .
C3 C2 C7 117.6(11) . .
C1 C2 C7 122.7(11) . .
C4 C3 C2 121.8(12) . .
C4 C3 Cs2 81.6(8) . .
C2 C3 Cs2 92.0(8) . .
C3 C4 C5 119.7(12) . .
C3 C4 Cs2 76.9(8) . .
C5 C4 Cs2 94.5(8) . .
C6 C5 C4 118.4(11) . .
C1 C6 C5 123.0(11) . .
N1 C7 C2 111.9(10) . .
C9 N1 C7 110.3(10) . .
C9 N1 C8 110.0(10) . .
C7 N1 C8 112.4(9) . .
W1 O12 W2 119.0(4) . .
W1 O13 W3 119.4(4) . .
W4 O14 W1 150.6(5) . .
W4 O14 Cs4 100.1(3) . .
W1 O14 Cs4 96.8(3) . .
W7 O17 W1 156.0(5) . .
W3 O23 W2 118.0(4) . .
W9 O29 W2 143.0(5) . .
W9 O29 Cs3 95.0(3) . 2_656
W2 O29 Cs3 98.7(3) . 2_656
W5 O35 W3 146.5(5) . .
W5 O35 Cs2 96.8(3) . .
W3 O35 Cs2 104.8(3) . .
W4 O45 W5 120.6(4) . .
W6 O46 W4 122.0(4) . .
W6 O46 K3 111.1(5) . .
W4 O46 K3 99.5(5) . .
W4 O47 W7 147.9(5) . .
W4 O47 K3 105.0(5) . .
W7 O47 K3 107.0(5) . .
W6 O56 W5 120.6(4) . .
W6 O56 K2 110.8(4) . 3_666
W5 O56 K2 103.2(4) . 3_666
W6 O68 W8 153.7(5) . .
W8 O78 W7 122.5(5) . .
W8 O78 K3 112.4(5) . .
W7 O78 K3 99.6(5) . .
W8 O78 K1 89.7(3) . 3_676
W7 O78 K1 105.5(3) . 3_676
K3 O78 K1 129.5(5) . 3_676
W7 O79 W9 120.4(4) . .
W7 O79 K1 104.8(4) . 3_676
W9 O79 K1 94.9(3) . 3_676
W8 O89 W9 120.0(4) . .
W8 O89 K1 102.9(4) . 3_676
W9 O89 K1 113.3(4) . 3_676
W8 O89 Cs1 104.6(3) . .
W9 O89 Cs1 99.5(3) . .
K1 O89 Cs1 116.9(3) 3_676 .
W11 O101 W10 121.9(4) . .
W10 O102 W12 119.6(4) . .
W10 O103 W13 150.8(5) . .
W10 O106 W16 147.0(5) . .
W10 O106 Cs4 91.6(3) . 4_475
W16 O106 Cs4 95.2(3) . 4_475
W11 O112 W12 120.7(4) . .
W11 O112 K2 108.9(4) . 3_666
W12 O112 K2 107.1(4) . 3_666
W18 O118 W11 153.6(5) . .
W19 O119 W11 152.9(5) . .
W19 O119 K2 110.2(4) . 3_666
W11 O119 K2 95.6(3) . 3_666
W12 O124 W14 148.4(5) . .
W12 O124 Cs3 97.2(3) . .
W14 O124 Cs3 99.1(3) . .
W13 O134 W14 121.0(4) . .
W13 O135 W15 118.7(4) . .
W16 O136 W13 158.2(5) . .
W14 O145 W15 120.1(4) . .
W15 O157 W17 144.0(5) . .
W15 O157 Cs2 100.1(3) . 2_656
W17 O157 Cs2 99.8(3) . 2_656
W16 O167 W17 119.2(4) . .
W16 O168 W18 122.2(4) . .
W16 O168 Cs1 114.5(3) . 3_676
W18 O168 Cs1 86.8(3) . 3_676
W18 O178 W17 120.6(4) . .
W18 O178 Cs1 98.0(3) . 3_676
W17 O178 Cs1 123.3(4) . 3_676
W18 O178 Cs1 104.7(3) . .
W17 O178 Cs1 100.6(3) . .
Cs1 O178 Cs1 108.2(2) 3_676 .
W18 O189 W19 148.9(5) . .
W18 O189 Cs1 104.1(3) . .
W19 O189 Cs1 107.0(3) . .
W19 O619 W6 153.2(5) . .
W19 O619 K2 108.7(4) . 3_666
W6 O619 K2 97.4(3) . 3_666
W8 O819 W19 151.1(5) . .
W8 O819 Cs1 102.1(3) . .
W19 O819 Cs1 106.8(3) . .
As1 O1A1 W9 115.5(4) . .
As1 O1A1 W7 132.8(4) . .
W9 O1A1 W7 94.9(3) . .
As1 O1A1 W8 121.4(4) . .
W9 O1A1 W8 92.5(3) . .
W7 O1A1 W8 90.2(3) . .
As2 O1A2 W17 115.6(4) . .
As2 O1A2 W16 133.6(4) . .
W17 O1A2 W16 93.9(3) . .
As2 O1A2 W18 122.0(4) . .
W17 O1A2 W18 92.1(3) . .
W16 O1A2 W18 89.5(3) . .
As1 O2A1 W2 115.8(4) . .
As1 O2A1 W3 116.8(4) . .
W2 O2A1 W3 92.2(3) . .
As1 O2A1 W1 134.8(4) . .
W2 O2A1 W1 94.3(3) . .
W3 O2A1 W1 93.3(3) . .
As2 O2A2 W15 114.0(4) . .
As2 O2A2 W14 121.0(4) . .
W15 O2A2 W14 92.0(3) . .
As2 O2A2 W13 134.1(4) . .
W15 O2A2 W13 94.3(3) . .
W14 O2A2 W13 91.4(3) . .
As1 O3A1 W5 115.3(4) . .
As1 O3A1 W4 133.3(4) . .
W5 O3A1 W4 94.4(3) . .
As1 O3A1 W6 120.7(4) . .
W5 O3A1 W6 92.1(3) . .
W4 O3A1 W6 91.3(3) . .
As2 O3A2 W12 115.7(4) . .
As2 O3A2 W10 133.2(4) . .
W12 O3A2 W10 94.7(3) . .
As2 O3A2 W11 119.4(4) . .
W12 O3A2 W11 92.6(3) . .
W10 O3A2 W11 91.9(3) . .
W9 O1NA Na1 153.1(5) . .
W9 O1NA Cs1 103.7(3) . .
Na1 O1NA Cs1 102.5(3) . .
W2 O2NA Na1 150.3(5) . .
W17 O3NA Na1 152.1(5) . .
W17 O3NA Cs1 104.6(3) . .
Na1 O3NA Cs1 101.7(3) . .
W15 O4NA Na1 150.2(4) . .
W5 O1SB Sb1 150.9(4) . .
W5 O1SB K2 97.0(3) . 3_666
Sb1 O1SB K2 107.5(3) . 3_666
W3 O2SB Sb1 151.8(4) . .
W12 O3SB Sb1 153.6(5) . .
W12 O3SB K2 99.2(4) . 3_666
Sb1 O3SB K2 106.1(4) . 3_666
W14 O4SB Sb1 147.4(4) . .
W1 O1T Cs4 112.7(4) . .
W2 O2T Cs3 107.4(4) . 2_656
W3 O3T Cs2 106.5(4) . .
W4 O4T Na7 140.4(6) . 1_655
W4 O4T Cs4 108.5(4) . .
Na7 O4T Cs4 110.9(4) 1_655 .
W5 O5T Cs2 109.9(4) . .
W7 O7T Na5 150.6(5) . .
W8 O8T Na3 155.9(5) . .
W9 O9T Cs3 109.2(4) . 2_656
W10 O10T Cs4 111.1(4) . 4_475
W11 O11T Na2 130.0(4) . .
W12 O12T Cs3 108.9(4) . .
W14 O14T Cs3 104.5(4) . .
W15 O15T Cs2 108.2(4) . 2_656
W16 O16T K1 154.1(5) . .
W16 O16T Cs4 110.4(4) . 4_475
K1 O16T Cs4 95.5(3) . 4_475
W17 O17T Cs2 108.5(4) . 2_656
W18 O18T Cs1 92.7(3) . 3_676
W19 O19T Na1 146.9(5) . .
Na2 O3W Na4 99.9(4) . .
Na3 O4W Cs2 85.7(3) . 4_575
Na2 O6W Na4 94.5(3) . .
Na2 O6W K2 120.5(4) . .
Na4 O6W K2 116.6(4) . .
Na4 O10W Na6 97.3(5) . .
Na3 O13W Cs2 98.4(4) . 4_575
Na5 O16W K3 113.2(6) . .
Na4 O17W Na6 97.7(5) . .
Na5 O18W Cs4 137.4(8) . .
Na7 O19W K3 111.5(9) . 1_455
Cs4 O22W K1 97.5(8) 4_475 .
Na7 O23W K1 104.9(6) . 4_576
Na7 O24W Cs3 138.6(14) . .
Na6 O26W K2 113.4(5) . .
Na6 O29W Cs3 162(2) . .
Na5 O31W Na4 97.0(4) 4_475 .
Na7 O32W K1 94.0(11) . 4_576
Na5 O34W Na4 95.1(4) . 4_676

loop_
_geom_bond_atom_site_label_1
_geom_bond_atom_site_label_2
_geom_bond_distance
_geom_bond_site_symmetry_2
W1 O1T 1.726(10) .
W1 O12 1.846(8) .
W1 O13 1.887(8) .
W1 O17 1.922(9) .
W1 O14 1.984(8) .
W1 O2A1 2.364(9) .
W1 Cs4 4.177(5) .
W2 O2NA 1.734(9) .
W2 O2T 1.736(9) .
W2 O29 1.920(8) .
W2 O23 1.955(9) .
W2 O12 2.126(9) .
W2 O2A1 2.309(8) .
W2 Cs3 4.0959(14) 2_656
W3 O3T 1.723(9) .
W3 O2SB 1.765(8) .
W3 O23 1.926(9) .
W3 O35 1.934(8) .
W3 O13 2.048(9) .
W3 O2A1 2.309(8) .
W3 Cs2 4.1895(10) .
W4 O4T 1.711(10) .
W4 O14 1.847(8) .
W4 O45 1.907(9) .
W4 O47 1.909(8) .
W4 O46 1.992(8) .
W4 O3A1 2.321(8) .
W4 K3 3.968(19) .
W4 Cs4 4.188(5) .
W5 O5T 1.726(8) .
W5 O1SB 1.829(8) .
W5 O35 1.909(8) .
W5 O56 1.974(8) .
W5 O45 1.988(9) .
W5 O3A1 2.290(8) .
W5 K2 3.880(10) 3_666
W5 Cs2 3.9635(9) .
W6 O6T 1.722(9) .
W6 O46 1.877(9) .
W6 O68 1.898(8) .
W6 O56 1.923(8) .
W6 O619 1.937(8) .
W6 O3A1 2.411(8) .
W6 K2 4.028(10) 3_666
W7 O7T 1.714(9) .
W7 O79 1.858(9) .
W7 O17 1.887(9) .
W7 O78 1.937(8) .
W7 O47 1.957(8) .
W7 O1A1 2.358(8) .
W7 K3 4.049(19) .
W8 O8T 1.716(9) .
W8 O89 1.901(8) .
W8 O78 1.904(9) .
W8 O819 1.910(8) .
W8 O68 1.916(8) .
W8 O1A1 2.394(8) .
W8 K1 3.787(7) 3_676
W8 Cs1 4.0097(10) .
W9 O1NA 1.737(9) .
W9 O9T 1.737(9) .
W9 O29 1.915(8) .
W9 O89 2.001(8) .
W9 O79 2.082(9) .
W9 O1A1 2.285(8) .
W9 Cs1 3.9430(9) .
W9 Cs3 3.9913(13) 2_656
W9 K1 4.103(7) 3_676
W10 O10T 1.719(9) .
W10 O103 1.828(8) .
W10 O106 1.880(8) .
W10 O102 1.941(8) .
W10 O101 2.000(9) .
W10 O3A2 2.320(8) .
W10 Cs4 4.201(5) 4_475
W11 O11T 1.714(8) .
W11 O101 1.877(9) .
W11 O118 1.913(8) .
W11 O112 1.915(8) .
W11 O119 1.939(8) .
W11 O3A2 2.396(8) .
W11 K2 3.939(10) 3_666
W12 O12T 1.732(9) .
W12 O3SB 1.801(9) .
W12 O124 1.889(8) .
W12 O102 1.986(9) .
W12 O112 1.986(8) .
W12 O3A2 2.294(8) .
W12 K2 3.946(10) 3_666
W12 Cs3 3.9931(13) .
W13 O13T 1.713(10) .
W13 O135 1.845(8) .
W13 O134 1.875(8) .
W13 O136 1.924(8) .
W13 O103 2.004(8) .
W13 O2A2 2.382(9) .
W14 O14T 1.728(9) .
W14 O4SB 1.793(9) .
W14 O145 1.914(8) .
W14 O124 1.950(8) .
W14 O134 2.032(9) .
W14 O2A2 2.369(8) .
W14 Cs3 4.0822(14) .
W15 O15T 1.731(9) .
W15 O4NA 1.754(8) .
W15 O157 1.916(8) .
W15 O145 1.960(9) .
W15 O135 2.137(9) .
W15 O2A2 2.296(8) .
W15 Cs2 4.0614(10) 2_656
W16 O16T 1.713(10) .
W16 O167 1.850(9) .
W16 O136 1.879(8) .
W16 O168 1.922(8) .
W16 O106 1.973(8) .
W16 O1A2 2.388(8) .
W16 Cs4 4.353(5) 4_475
W17 O17T 1.739(8) .
W17 O3NA 1.745(9) .
W17 O157 1.919(9) .
W17 O178 1.978(8) .
W17 O167 2.111(9) .
W17 O1A2 2.290(8) .
W17 Cs1 4.0017(10) .
W17 Cs2 4.0554(9) 2_656
W17 Cs1 4.4782(9) 3_676
W18 O18T 1.725(8) .
W18 O189 1.903(8) .
W18 O178 1.906(8) .
W18 O118 1.909(8) .
W18 O168 1.923(9) .
W18 O1A2 2.396(8) .
W18 Cs1 3.8358(9) 3_676
W18 Cs1 4.0584(9) .
W19 O19T 1.714(8) .
W19 O619 1.880(8) .
W19 O119 1.889(8) .
W19 O189 1.934(8) .
W19 O819 1.945(8) .
W19 O1W 2.243(9) .
W19 Cs1 4.1512(9) .
As1 O1A1 1.782(8) .
As1 O3A1 1.788(8) .
As1 O2A1 1.800(8) .
As1 Na1 3.513(5) .
As2 O3A2 1.786(8) .
As2 O1A2 1.786(8) .
As2 O2A2 1.793(8) .
Sb1 O1SB 2.122(8) .
Sb1 O3SB 2.141(8) .
Sb1 C1 2.195(11) .
Sb1 O2SB 2.317(8) .
Sb1 O4SB 2.364(9) .
Sb1 Na1 3.691(5) .
Cs1 O178 3.075(8) 3_676
Cs1 O89 3.083(9) .
Cs1 O178 3.133(9) .
Cs1 O819 3.148(8) .
Cs1 O189 3.151(8) .
Cs1 O1NA 3.151(8) .
Cs1 O3NA 3.187(9) .
Cs1 O18T 3.345(8) 3_676
Cs1 O168 3.428(8) 3_676
Cs1 W18 3.8358(9) 3_676
Cs2 O5T 3.028(8) .
Cs2 O37W 3.153(11) .
Cs2 O17T 3.154(8) 2_646
Cs2 O15T 3.174(9) 2_646
Cs2 O13W 3.181(11) 4_576
Cs2 O35 3.254(8) .
Cs2 O157 3.262(9) 2_646
Cs2 O3T 3.361(9) .
Cs2 C3 3.630(14) .
Cs2 O4W 3.679(9) 4_576
Cs2 C4 3.687(14) .
Cs3 O24W 3.01(4) .
Cs3 O9T 3.066(9) 2_646
Cs3 O12T 3.080(9) .
Cs3 O2T 3.226(9) 2_646
Cs3 O29W 3.28(5) .
Cs3 O14T 3.291(9) .
Cs3 O124 3.291(9) .
Cs3 O29 3.340(8) 2_646
Cs3 W9 3.9912(13) 2_646
Cs3 W2 4.0958(14) 2_646
Cs4 O22W 2.91(3) 4_676
Cs4 O18W 2.98(2) .
Cs4 O1T 3.195(11) .
Cs4 O20W 3.220(13) .
Cs4 O10T 3.265(11) 4_676
Cs4 O4T 3.317(11) .
Cs4 O14 3.447(10) .
Cs4 O16T 3.450(11) 4_676
Cs4 O106 3.705(11) 4_676
Cs4 W10 4.201(5) 4_676
K1 O16T 2.771(12) .
K1 O21W 2.802(18) .
K1 O23W 2.860(16) 4_575
K1 O89 2.877(11) 3_676
K1 O22W 3.24(3) .
K1 O78 3.284(11) 3_676
K1 O79 3.361(11) 3_676
K1 O32W 3.39(3) 4_575
K1 W8 3.787(7) 3_676
K1 W9 4.103(7) 3_676
K1 Na7 4.154(13) 4_575
K1 Cs4 4.628(8) 4_475
K2 O26W 2.781(14) .
K2 O112 2.876(13) 3_666
K2 O6W 2.888(13) .
K2 O56 2.921(13) 3_666
K2 O1SB 3.207(12) 3_666
K2 O3SB 3.234(13) 3_666
K2 O119 3.245(12) 3_666
K2 O619 3.291(12) 3_666
K2 W5 3.880(10) 3_666
K2 W11 3.939(10) 3_666
K2 W12 3.946(10) 3_666
K2 W6 4.028(10) 3_666
K3 O28W 2.74(3) .
K3 O16W 2.76(2) .
K3 O19W 2.80(3) 1_655
K3 O47 3.02(2) .
K3 O46 3.12(2) .
K3 O78 3.25(2) .
K3 Na7 4.25(2) 1_655
K3 Na5 4.30(2) .
Na1 O3NA 2.324(10) .
Na1 O1NA 2.336(10) .
Na1 O19T 2.337(9) .
Na1 O2NA 2.361(10) .
Na1 O4NA 2.384(9) .
Na2 O3W 2.356(10) .
Na2 O2W 2.362(11) .
Na2 O9W 2.399(11) .
Na2 O6W 2.463(10) .
Na2 O7W 2.519(11) .
Na2 O11T 2.704(10) .
Na2 Na4 3.623(7) .
Na3 O8T 2.327(10) .
Na3 O11W 2.378(12) .
Na3 O13W 2.400(11) .
Na3 O15W 2.402(18) .
Na3 O4W 2.434(11) .
Na3 O12W 2.466(13) .
Na3 Cs2 4.255(6) 4_575
Na4 O17W 2.345(14) .
Na4 O31W 2.375(11) .
Na4 O3W 2.376(10) .
Na4 O34W 2.418(11) 4_475
Na4 O10W 2.419(11) .
Na4 O6W 2.472(10) .
Na4 Na5 3.553(7) 4_475
Na4 Na6 3.702(13) .
Na5 O31W 2.367(11) 4_676
Na5 O7T 2.377(10) .
Na5 O5W 2.381(11) .
Na5 O16W 2.388(12) .
Na5 O18W 2.39(2) .
Na5 O34W 2.397(12) .
Na5 Na4 3.553(7) 4_676
Na6 O29W 2.39(5) .
Na6 O10W 2.511(16) .
Na6 O26W 2.532(17) .
Na6 O17W 2.569(17) .
Na6 O27W 2.61(2) .
Na7 O32W 2.18(3) .
Na7 O19W 2.33(2) .
Na7 O23W 2.365(19) .
Na7 O24W 2.43(4) .
Na7 O25W 2.44(3) .
Na7 O4T 2.498(15) 1_455
Na7 K1 4.154(13) 4_576
Na7 K3 4.25(2) 1_455
Na7 Cs4 4.813(12) 1_455
C1 C6 1.371(15) .
C1 C2 1.416(16) .
C2 C3 1.390(17) .
C2 C7 1.513(16) .
C3 C4 1.362(18) .
C4 C5 1.398(18) .
C5 C6 1.395(16) .
C7 N1 1.501(16) .
C8 N1 1.510(16) .
C9 N1 1.491(17) .
O29 Cs3 3.340(8) 2_656
O56 K2 2.921(13) 3_666
O78 K1 3.284(11) 3_676
O79 K1 3.361(11) 3_676
O89 K1 2.877(11) 3_676
O106 Cs4 3.705(11) 4_475
O112 K2 2.876(13) 3_666
O119 K2 3.246(12) 3_666
O157 Cs2 3.262(9) 2_656
O168 Cs1 3.428(8) 3_676
O178 Cs1 3.075(8) 3_676
O619 K2 3.291(12) 3_666
O1SB K2 3.207(12) 3_666
O3SB K2 3.234(13) 3_666
O2T Cs3 3.226(9) 2_656
O4T Na7 2.498(15) 1_655
O9T Cs3 3.066(9) 2_656
O10T Cs4 3.265(11) 4_475
O15T Cs2 3.174(9) 2_656
O16T Cs4 3.450(11) 4_475
O17T Cs2 3.154(8) 2_656
O18T Cs1 3.345(8) 3_676
O4W Cs2 3.679(9) 4_575
O13W Cs2 3.181(11) 4_575
O19W K3 2.80(3) 1_455
O22W Cs4 2.91(3) 4_475
O23W K1 2.860(16) 4_576
O31W Na5 2.367(11) 4_475
O32W K1 3.39(3) 4_576
O34W Na4 2.418(11) 4_676
